data_7005451
loop_
_publ_author_name
'Ghosh, Sushobhan'
'Turner, David R.'
'Batten, Stuart R.'
'Mukherjee, Partha Sarathi'

_publ_section_title
;
 Self-assembly of a heterometallic molecular triangle using an
 ambidentate ligand and self-selection for a single linkage isomer
;
_journal_issue 19
_journal_name_full 'Dalton Transactions'
_journal_page_first 1869
_journal_paper_doi 10.1039/b702353g
_journal_year 2007
_chemical_formula_moiety C120H96Fe3N3O6P6Pd3,3(C1F3S1O3),7(C1O1H4),2(C4H10O1),2(H2O)
_chemical_formula_sum 'C138 H138 F9 Fe3 N3 O26 P6 Pd3 S3'
_chemical_formula_weight 3151.93
_chemical_name_common PSM-168
_chemical_name_systematic
;
?
;
_space_group_IT_number 15
_symmetry_cell_setting monoclinic
_symmetry_space_group_name_Hall '-C 2yc'
_symmetry_space_group_name_H-M 'C 1 2/c 1'
_atom_sites_solution_hydrogens geom
_atom_sites_solution_primary direct
_atom_sites_solution_secondary difmap
_audit_creation_method SHELXL-97
_cell_angle_alpha 90.00
_cell_angle_beta 106.793(3)
_cell_angle_gamma 90.00
_cell_formula_units_Z 8
_cell_length_a 49.293(9)
_cell_length_b 23.145(4)
_cell_length_c 25.561(5)
_cell_measurement_temperature 123(1)
_cell_volume 27919(9)
_computing_cell_refinement 'Bruker SMART (Bruker)'
_computing_data_collection 'Bruker SMART (Bruker)'
_computing_data_reduction 'Bruker SAINT (Bruker)'
_computing_molecular_graphics 'X-Seed (Barbour, 1999)'
_computing_publication_material 'CIFTAB (Sheldrick, 1997)'
_computing_structure_refinement 'SHELXL-97 (Sheldrick, 1997)'
_computing_structure_solution 'SHELXS-97 (Sheldrick, 1990)'
_diffrn_ambient_temperature 123(1)
_diffrn_measured_fraction_theta_full 0.911
_diffrn_measured_fraction_theta_max 0.911
_diffrn_measurement_device_type 'Bruker X8 Apex II CCD'
_diffrn_measurement_method 'phi and omega scans'
_diffrn_radiation_monochromator graphite
_diffrn_radiation_source 'fine-focus sealed tube'
_diffrn_radiation_type MoK\a
_diffrn_radiation_wavelength 0.71073
_diffrn_reflns_av_R_equivalents 0.0729
_diffrn_reflns_av_sigmaI/netI 0.0994
_diffrn_reflns_limit_h_max 58
_diffrn_reflns_limit_h_min -56
_diffrn_reflns_limit_k_max 26
_diffrn_reflns_limit_k_min -27
_diffrn_reflns_limit_l_max 19
_diffrn_reflns_limit_l_min -28
_diffrn_reflns_number 53829
_diffrn_reflns_theta_full 25.00
_diffrn_reflns_theta_max 25.00
_diffrn_reflns_theta_min 4.09
_diffrn_standards_number 0
_exptl_absorpt_coefficient_mu 0.877
_exptl_absorpt_correction_T_max 0.9174
_exptl_absorpt_correction_T_min 0.7488
_exptl_absorpt_correction_type multi-scan
_exptl_absorpt_process_details SADABS
_exptl_crystal_colour 'dark red'
_exptl_crystal_density_diffrn 1.500
_exptl_crystal_density_method 'not measured'
_exptl_crystal_description plate
_exptl_crystal_F_000 12704
_exptl_crystal_size_max 0.35
_exptl_crystal_size_mid 0.25
_exptl_crystal_size_min 0.10
_refine_diff_density_max 1.557
_refine_diff_density_min -1.815
_refine_diff_density_rms 0.149
_refine_ls_extinction_method none
_refine_ls_goodness_of_fit_ref 1.034
_refine_ls_hydrogen_treatment constr
_refine_ls_matrix_type full
_refine_ls_number_parameters 1880
_refine_ls_number_reflns 22419
_refine_ls_number_restraints 18
_refine_ls_restrained_S_all 1.034
_refine_ls_R_factor_all 0.1248
_refine_ls_R_factor_gt 0.0854
_refine_ls_shift/su_max 0.006
_refine_ls_shift/su_mean 0.000
_refine_ls_structure_factor_coef Fsqd
_refine_ls_weighting_details 'calc w=1/[\s^2^(Fo^2^)+(0.2000P)^2^+0.0000P] where P=(Fo^2^+2Fc^2^)/3'
_refine_ls_weighting_scheme calc
_refine_ls_wR_factor_gt 0.2078
_refine_ls_wR_factor_ref 0.2413
_reflns_number_gt 14946
_reflns_number_total 22419
_reflns_threshold_expression >2sigma(I)
_cod_data_source_file b702353g.txt
_cod_data_source_block 1
_cod_depositor_comments
;
The following automatic conversions were performed:
'_exptl_absorpt_correction_type' value 'Multi-scan' changed to
'multi-scan' according to
'/home/saulius/struct/CIF-dictionaries/cif_core.dic' dictionary named
'cif_core.dic' version 2.4.1 from 2010-06-29.

Automatic conversion script
Id: cif_fix_enum 1527 2010-12-29 10:47:43Z saulius 
;
_cod_original_sg_symbol_H-M C2/c
_cod_database_code 7005451

loop_
_symmetry_equiv_pos_as_xyz
'x, y, z'
'-x, y, -z+1/2'
'x+1/2, y+1/2, z'
'-x+1/2, y+1/2, -z+1/2'
'-x, -y, -z'
'x, -y, z-1/2'
'-x+1/2, -y+1/2, -z'
'x+1/2, -y+1/2, z-1/2'

loop_
_atom_site_label
_atom_site_type_symbol
_atom_site_fract_x
_atom_site_fract_y
_atom_site_fract_z
_atom_site_U_iso_or_equiv
_atom_site_adp_type
_atom_site_occupancy
_atom_site_symmetry_multiplicity
_atom_site_calc_flag
_atom_site_refinement_flags
_atom_site_disorder_assembly
_atom_site_disorder_group
Pd1 Pd 0.111370(11) 0.94464(2) 0.03649(3) 0.030 Uani 1 1 d . . .
Fe1 Fe 0.07189(2) 1.10852(4) 0.03103(5) 0.036 Uani 1 1 d . . .
P1 P 0.13064(4) 1.03093(8) 0.07359(10) 0.032 Uani 1 1 d . . .
O1 O 0.11635(11) 0.7252(2) 0.1060(2) 0.035 Uani 1 1 d . . .
N1 N 0.09972(13) 0.8619(3) 0.0028(3) 0.031 Uani 1 1 d . . .
C1 C 0.09006(16) 0.8537(3) -0.0501(4) 0.036 Uani 1 1 d . . .
H1 H 0.0884 0.8860 -0.0738 0.043 Uiso 1 1 calc R . .
S1A S 0.45516(8) 0.8221(2) 0.4103(2) 0.125 Uani 1 1 d . . .
F1A F 0.4871(3) 0.8239(8) 0.3526(11) 0.299 Uani 1 1 d . . .
O1A O 0.4694(3) 0.7808(5) 0.4467(5) 0.147 Uani 1 1 d . . .
C1A C 0.4579(4) 0.8183(7) 0.3457(7) 0.118 Uani 1 1 d . . .
S1B S 0.40887(10) 0.51287(17) 0.16601(19) 0.053 Uani 0.63 1 d P A 1
F1B F 0.4391(3) 0.6066(6) 0.1939(5) 0.114 Uani 0.63 1 d P A 1
O1B O 0.4325(3) 0.4762(7) 0.1863(6) 0.118 Uani 0.63 1 d P A 1
C1B C 0.4176(4) 0.5798(8) 0.2031(7) 0.059 Uani 0.63 1 d P A 1
S1C S 0.40132(17) 0.5379(4) 0.1600(4) 0.058 Uani 0.37 1 d P A 2
F1C F 0.4181(5) 0.6380(10) 0.2027(9) 0.093 Uani 0.37 1 d P A 2
O1C O 0.4288(5) 0.5314(11) 0.1505(10) 0.082 Uani 0.37 1 d P A 2
C1C C 0.4085(7) 0.5851(15) 0.2229(17) 0.067 Uani 0.37 1 d PU A 2
S1D S 0.25277(16) 0.8816(2) 0.4007(3) 0.066 Uani 0.46 1 d P B 1
F1D F 0.2530(5) 0.7720(7) 0.4284(7) 0.107 Uani 0.46 1 d P B 1
O1D O 0.2741(3) 0.8629(7) 0.3685(10) 0.054 Uani 0.46 1 d P B 1
C1D C 0.2555(5) 0.8206(11) 0.4483(17) 0.048 Uani 0.46 1 d P B 1
S1E S 0.27002(10) 0.88262(16) 0.4191(2) 0.045 Uani 0.54 1 d P B 2
F1E F 0.2704(3) 0.7772(4) 0.4559(6) 0.070 Uani 0.54 1 d P B 2
O1E O 0.2972(2) 0.8876(6) 0.4602(5) 0.061 Uani 0.54 1 d P B 2
C1E C 0.2555(9) 0.8286(11) 0.4478(15) 0.085 Uani 0.54 1 d P B 2
Pd2 Pd 0.131230(12) 0.66321(2) 0.16501(3) 0.031 Uani 1 1 d . . .
Fe2 Fe 0.09114(3) 0.57901(5) 0.26573(7) 0.051 Uani 1 1 d . . .
P2 P 0.06527(4) 0.96499(8) 0.02537(10) 0.032 Uani 1 1 d . . .
O2 O 0.09566(11) 0.6609(2) 0.0407(3) 0.040 Uani 1 1 d . . .
N2 N 0.15974(13) 0.6374(2) 0.1226(3) 0.034 Uani 1 1 d . . .
C2 C 0.08220(19) 0.7997(3) -0.0726(4) 0.046 Uani 1 1 d . . .
H2 H 0.0751 0.7949 -0.1111 0.055 Uiso 1 1 calc R . .
F2A F 0.4455(4) 0.8612(7) 0.3158(8) 0.257 Uani 1 1 d . . .
O2A O 0.4719(4) 0.8872(6) 0.4308(9) 0.212 Uani 1 1 d . . .
F2B F 0.4252(5) 0.5709(9) 0.2571(7) 0.113 Uani 0.63 1 d P A 1
O2B O 0.3827(3) 0.4950(6) 0.1785(8) 0.084 Uani 0.63 1 d P A 1
F2C F 0.4298(4) 0.5671(13) 0.2614(14) 0.075 Uani 0.37 1 d P A 2
O2C O 0.3945(5) 0.4866(12) 0.1824(11) 0.077 Uani 0.37 1 d PU A 2
F2D F 0.2878(3) 0.8190(7) 0.4751(6) 0.084 Uani 0.46 1 d P B 1
O2D O 0.2646(4) 0.9313(7) 0.4313(8) 0.084 Uani 0.46 1 d P B 1
F2E F 0.2503(4) 0.8415(8) 0.4988(8) 0.090 Uani 0.54 1 d P B 2
O2E O 0.2502(3) 0.9274(6) 0.4177(8) 0.085 Uani 0.54 1 d P B 2
Pd3 Pd 0.270160(12) 0.77580(2) 0.14452(3) 0.031 Uani 1 1 d . . .
Fe3 Fe 0.35252(2) 0.79695(5) 0.25567(6) 0.042 Uani 1 1 d . . .
P3 P 0.09914(4) 0.70271(8) 0.20402(10) 0.036 Uani 1 1 d . . .
O3 O 0.23684(10) 0.7208(2) 0.1444(2) 0.034 Uani 1 1 d . . .
N3 N 0.23945(13) 0.8240(3) 0.0884(3) 0.031 Uani 1 1 d . . .
C3 C 0.08499(17) 0.7527(3) -0.0378(4) 0.040 Uani 1 1 d . . .
H3 H 0.0794 0.7152 -0.0517 0.048 Uiso 1 1 calc R . .
F3A F 0.4498(2) 0.7668(4) 0.3324(6) 0.162 Uani 1 1 d . . .
O3A O 0.42609(18) 0.8249(5) 0.3992(6) 0.141 Uani 1 1 d . . .
F3B F 0.3972(3) 0.6181(6) 0.1887(8) 0.122 Uani 0.63 1 d P A 1
O3B O 0.4029(3) 0.5310(5) 0.1107(5) 0.066 Uani 0.63 1 d P A 1
F3C F 0.3863(4) 0.5966(8) 0.2308(8) 0.082 Uani 0.37 1 d P A 2
O3C O 0.3808(5) 0.5670(14) 0.1170(9) 0.099 Uani 0.37 1 d P A 2
F3D F 0.2481(4) 0.8315(7) 0.4874(7) 0.056 Uani 0.46 1 d PU B 1
O3D O 0.2228(4) 0.8808(10) 0.3776(7) 0.098 Uani 0.46 1 d P B 1
F3E F 0.2290(2) 0.8101(5) 0.4144(5) 0.072 Uani 0.54 1 d P B 2
O3E O 0.2668(2) 0.8610(7) 0.3653(7) 0.045 Uani 0.54 1 d P B 2
P4 P 0.15093(5) 0.60061(8) 0.23377(10) 0.037 Uani 1 1 d . . .
O4 O 0.23710(11) 0.6933(2) 0.0606(3) 0.042 Uani 1 1 d . . .
C4 C 0.09608(14) 0.7618(3) 0.0176(4) 0.030 Uani 1 1 d . . .
P5 P 0.29895(4) 0.70816(8) 0.19941(10) 0.033 Uani 1 1 d . . .
O5 O 0.15239(10) 0.9243(2) 0.0407(2) 0.035 Uani 1 1 d . . .
C5 C 0.10312(15) 0.8165(3) 0.0370(4) 0.032 Uani 1 1 d . . .
H5 H 0.1105 0.8225 0.0753 0.039 Uiso 1 1 calc R . .
P6 P 0.30315(4) 0.84506(8) 0.14734(10) 0.035 Uani 1 1 d . . .
O6 O 0.16060(11) 0.8644(2) 0.1127(2) 0.039 Uani 1 1 d . . .
C6 C 0.10277(15) 0.7109(3) 0.0571(4) 0.033 Uani 1 1 d . . .
O7 O 0.4525(4) 0.7659(10) 0.2039(9) 0.238 Uani 1 1 d . . .
C7 C 0.15510(17) 0.5903(3) 0.0907(4) 0.034 Uani 1 1 d . . .
H7 H 0.1384 0.5683 0.0873 0.041 Uiso 1 1 calc R . .
O8 O 0.4247(2) 0.7266(5) 0.6224(5) 0.125 Uani 1 1 d . . .
C8 C 0.17327(18) 0.5727(3) 0.0631(4) 0.042 Uani 1 1 d . . .
H8 H 0.1700 0.5374 0.0434 0.051 Uiso 1 1 calc R . .
O9 O 0.3941(3) 0.8792(7) 0.4520(7) 0.183 Uani 1 1 d . . .
C9 C 0.19678(17) 0.6062(3) 0.0636(4) 0.040 Uani 1 1 d . . .
H9 H 0.2090 0.5961 0.0423 0.048 Uiso 1 1 calc R . .
O10 O 0.0799(3) 0.5155(6) -0.0935(6) 0.166 Uani 1 1 d . . .
C10 C 0.20158(16) 0.6557(3) 0.0972(4) 0.037 Uani 1 1 d . . .
C11 C 0.18291(14) 0.6695(3) 0.1241(3) 0.029 Uani 1 1 d . . .
H11 H 0.1861 0.7037 0.1455 0.034 Uiso 1 1 calc R . .
C12 C 0.22707(16) 0.6928(3) 0.0988(4) 0.034 Uani 1 1 d . . .
C13 C 0.24142(17) 0.8308(3) 0.0374(4) 0.041 Uani 1 1 d . . .
H13 H 0.2576 0.8161 0.0286 0.050 Uiso 1 1 calc R . .
C14 C 0.22035(18) 0.8588(4) -0.0027(4) 0.045 Uani 1 1 d . . .
H14 H 0.2222 0.8639 -0.0384 0.055 Uiso 1 1 calc R . .
C15 C 0.19667(16) 0.8791(4) 0.0104(4) 0.041 Uani 1 1 d . . .
H15 H 0.1824 0.8997 -0.0161 0.050 Uiso 1 1 calc R . .
C16 C 0.19376(15) 0.8694(3) 0.0614(3) 0.028 Uani 1 1 d . . .
C17 C 0.21568(15) 0.8421(3) 0.0999(3) 0.028 Uani 1 1 d . . .
H17 H 0.2140 0.8358 0.1356 0.034 Uiso 1 1 calc R . .
C18 C 0.16712(15) 0.8861(3) 0.0749(4) 0.034 Uani 1 1 d . . .
C19 C 0.15576(15) 1.0176(3) 0.1405(4) 0.036 Uani 1 1 d . . .
C20 C 0.14654(17) 1.0247(3) 0.1872(4) 0.040 Uani 1 1 d . . .
H20 H 0.1282 1.0397 0.1839 0.048 Uiso 1 1 calc R . .
C21 C 0.16442(18) 1.0099(3) 0.2379(4) 0.042 Uani 1 1 d . . .
H21 H 0.1583 1.0152 0.2696 0.051 Uiso 1 1 calc R . .
C22 C 0.19159(17) 0.9872(3) 0.2432(4) 0.045 Uani 1 1 d . . .
H22 H 0.2038 0.9770 0.2781 0.054 Uiso 1 1 calc R . .
C23 C 0.20009(17) 0.9799(3) 0.1974(4) 0.042 Uani 1 1 d . . .
H23 H 0.2182 0.9637 0.2004 0.051 Uiso 1 1 calc R . .
C24 C 0.18264(16) 0.9959(3) 0.1462(4) 0.038 Uani 1 1 d . . .
H24 H 0.1892 0.9919 0.1149 0.046 Uiso 1 1 calc R . .
C25 C 0.15084(16) 1.0591(3) 0.0310(4) 0.036 Uani 1 1 d . . .
C26 C 0.17148(16) 1.1028(3) 0.0512(4) 0.041 Uani 1 1 d . . .
H26 H 0.1754 1.1163 0.0877 0.049 Uiso 1 1 calc R . .
C27 C 0.18582(18) 1.1252(4) 0.0166(4) 0.049 Uani 1 1 d . . .
H27 H 0.2003 1.1530 0.0304 0.059 Uiso 1 1 calc R . .
C28 C 0.1797(2) 1.1082(4) -0.0380(5) 0.055 Uani 1 1 d . . .
H28 H 0.1892 1.1255 -0.0613 0.065 Uiso 1 1 calc R . .
C29 C 0.15951(18) 1.0661(3) -0.0576(4) 0.045 Uani 1 1 d . . .
H29 H 0.1552 1.0540 -0.0947 0.054 Uiso 1 1 calc R . .
C30 C 0.14559(17) 1.0414(3) -0.0234(4) 0.040 Uani 1 1 d . . .
H30 H 0.1321 1.0117 -0.0371 0.049 Uiso 1 1 calc R . .
C31 C 0.05661(16) 0.9555(3) 0.0887(4) 0.033 Uani 1 1 d . . .
C32 C 0.07768(17) 0.9411(3) 0.1358(4) 0.043 Uani 1 1 d . . .
H32 H 0.0966 0.9366 0.1345 0.052 Uiso 1 1 calc R . .
C33 C 0.07160(19) 0.9332(4) 0.1848(4) 0.049 Uani 1 1 d . . .
H33 H 0.0864 0.9243 0.2170 0.059 Uiso 1 1 calc R . .
C34 C 0.0435(2) 0.9383(4) 0.1868(4) 0.049 Uani 1 1 d . . .
H34 H 0.0389 0.9329 0.2202 0.059 Uiso 1 1 calc R . .
C35 C 0.02240(19) 0.9514(4) 0.1387(4) 0.044 Uani 1 1 d . . .
H35 H 0.0033 0.9544 0.1395 0.053 Uiso 1 1 calc R . .
C36 C 0.02840(16) 0.9601(3) 0.0907(4) 0.037 Uani 1 1 d . . .
H36 H 0.0136 0.9692 0.0586 0.044 Uiso 1 1 calc R . .
C37 C 0.04122(15) 0.9163(3) -0.0221(4) 0.036 Uani 1 1 d . . .
C38 C 0.03453(16) 0.8627(3) -0.0041(4) 0.036 Uani 1 1 d . . .
H38 H 0.0419 0.8520 0.0332 0.044 Uiso 1 1 calc R . .
C39 C 0.01705(16) 0.8252(3) -0.0413(4) 0.039 Uani 1 1 d . . .
H39 H 0.0124 0.7888 -0.0291 0.047 Uiso 1 1 calc R . .
C40 C 0.00645(18) 0.8398(4) -0.0954(4) 0.051 Uani 1 1 d . . .
H40 H -0.0049 0.8133 -0.1209 0.061 Uiso 1 1 calc R . .
C41 C 0.01252(19) 0.8933(4) -0.1119(4) 0.054 Uani 1 1 d . . .
H41 H 0.0045 0.9045 -0.1488 0.064 Uiso 1 1 calc R . .
C42 C 0.02999(16) 0.9310(3) -0.0761(4) 0.038 Uani 1 1 d . . .
H42 H 0.0343 0.9674 -0.0888 0.046 Uiso 1 1 calc R . .
C43 C 0.11006(15) 1.0924(3) 0.0835(4) 0.032 Uani 1 1 d . . .
C44 C 0.08921(16) 1.0946(3) 0.1114(4) 0.038 Uani 1 1 d . . .
H44 H 0.0843 1.0640 0.1317 0.046 Uiso 1 1 calc R . .
C45 C 0.07686(17) 1.1502(3) 0.1040(4) 0.044 Uani 1 1 d . . .
H45 H 0.0621 1.1630 0.1183 0.052 Uiso 1 1 calc R . .
C46 C 0.08968(16) 1.1832(3) 0.0725(4) 0.040 Uani 1 1 d . . .
H46 H 0.0855 1.2224 0.0623 0.048 Uiso 1 1 calc R . .
C47 C 0.11035(16) 1.1478(3) 0.0579(4) 0.040 Uani 1 1 d . . .
H47 H 0.1220 1.1588 0.0357 0.048 Uiso 1 1 calc R . .
C48 C 0.05424(15) 1.0346(3) -0.0029(4) 0.040 Uani 1 1 d . . .
C49 C 0.03275(15) 1.0737(3) 0.0078(4) 0.037 Uani 1 1 d . . .
H49 H 0.0212 1.0666 0.0310 0.044 Uiso 1 1 calc R . .
C50 C 0.03300(17) 1.1235(3) -0.0234(4) 0.043 Uani 1 1 d . . .
H50 H 0.0212 1.1563 -0.0247 0.051 Uiso 1 1 calc R . .
C51 C 0.05307(17) 1.1182(3) -0.0522(4) 0.045 Uani 1 1 d . . .
H51 H 0.0569 1.1463 -0.0762 0.054 Uiso 1 1 calc R . .
C52 C 0.06689(17) 1.0636(3) -0.0395(4) 0.038 Uani 1 1 d . . .
H52 H 0.0817 1.0492 -0.0528 0.045 Uiso 1 1 calc R . .
C53 C 0.11271(16) 0.7719(3) 0.2338(4) 0.033 Uani 1 1 d . . .
C54 C 0.12864(15) 0.8054(3) 0.2080(4) 0.035 Uani 1 1 d . . .
H54 H 0.1319 0.7923 0.1751 0.042 Uiso 1 1 calc R . .
C55 C 0.13984(17) 0.8584(3) 0.2310(4) 0.039 Uani 1 1 d . . .
H55 H 0.1503 0.8820 0.2133 0.047 Uiso 1 1 calc R . .
C56 C 0.13564(18) 0.8759(3) 0.2792(4) 0.045 Uani 1 1 d . . .
H56 H 0.1442 0.9107 0.2958 0.054 Uiso 1 1 calc R . .
C57 C 0.11919(19) 0.8438(3) 0.3043(4) 0.046 Uani 1 1 d . . .
H57 H 0.1156 0.8578 0.3367 0.055 Uiso 1 1 calc R . .
C58 C 0.10795(18) 0.7912(3) 0.2819(4) 0.041 Uani 1 1 d . . .
H58 H 0.0971 0.7685 0.2995 0.050 Uiso 1 1 calc R . .
C59 C 0.06615(17) 0.7185(3) 0.1518(4) 0.036 Uani 1 1 d . . .
C60 C 0.05205(18) 0.7704(3) 0.1511(4) 0.040 Uani 1 1 d . . .
H60 H 0.0604 0.7999 0.1765 0.048 Uiso 1 1 calc R . .
C61 C 0.02601(18) 0.7794(4) 0.1137(4) 0.045 Uani 1 1 d . . .
H61 H 0.0165 0.8151 0.1133 0.054 Uiso 1 1 calc R . .
C62 C 0.01379(18) 0.7370(4) 0.0771(4) 0.050 Uani 1 1 d . . .
H62 H -0.0045 0.7429 0.0525 0.060 Uiso 1 1 calc R . .
C63 C 0.02772(18) 0.6862(4) 0.0757(4) 0.051 Uani 1 1 d . . .
H63 H 0.0194 0.6578 0.0491 0.061 Uiso 1 1 calc R . .
C64 C 0.05394(17) 0.6759(4) 0.1128(4) 0.046 Uani 1 1 d . . .
H64 H 0.0636 0.6405 0.1120 0.055 Uiso 1 1 calc R . .
C65 C 0.16853(19) 0.6365(3) 0.2973(4) 0.046 Uani 1 1 d . . .
C66 C 0.1794(2) 0.6066(4) 0.3462(4) 0.057 Uani 1 1 d . . .
H66 H 0.1789 0.5656 0.3463 0.069 Uiso 1 1 calc R . .
C67 C 0.1910(2) 0.6357(4) 0.3940(5) 0.066 Uani 1 1 d . . .
H67 H 0.1978 0.6150 0.4273 0.079 Uiso 1 1 calc R . .
C68 C 0.1927(2) 0.6954(4) 0.3937(5) 0.064 Uani 1 1 d . . .
H68 H 0.2010 0.7154 0.4269 0.077 Uiso 1 1 calc R . .
C69 C 0.1827(2) 0.7264(4) 0.3459(4) 0.058 Uani 1 1 d . . .
H69 H 0.1837 0.7673 0.3463 0.070 Uiso 1 1 calc R . .
C70 C 0.17108(18) 0.6975(4) 0.2975(4) 0.046 Uani 1 1 d . . .
H70 H 0.1648 0.7185 0.2643 0.055 Uiso 1 1 calc R . .
C71 C 0.17881(17) 0.5566(3) 0.2203(4) 0.036 Uani 1 1 d . . .
C72 C 0.20675(17) 0.5764(3) 0.2346(4) 0.038 Uani 1 1 d . . .
H72 H 0.2114 0.6125 0.2528 0.046 Uiso 1 1 calc R . .
C73 C 0.22750(18) 0.5441(4) 0.2225(4) 0.043 Uani 1 1 d . . .
H73 H 0.2465 0.5575 0.2333 0.052 Uiso 1 1 calc R . .
C74 C 0.22104(19) 0.4922(3) 0.1947(4) 0.044 Uani 1 1 d . . .
H74 H 0.2354 0.4703 0.1860 0.053 Uiso 1 1 calc R . .
C75 C 0.19322(18) 0.4727(3) 0.1797(4) 0.045 Uani 1 1 d . . .
H75 H 0.1885 0.4373 0.1603 0.054 Uiso 1 1 calc R . .
C76 C 0.17228(17) 0.5042(3) 0.1929(4) 0.041 Uani 1 1 d . . .
H76 H 0.1534 0.4900 0.1832 0.050 Uiso 1 1 calc R . .
C77 C 0.08640(18) 0.6653(3) 0.2536(4) 0.042 Uani 1 1 d . . .
C78 C 0.0593(2) 0.6382(4) 0.2427(5) 0.053 Uani 1 1 d . . .
H78 H 0.0448 0.6392 0.2088 0.064 Uiso 1 1 calc R . .
C79 C 0.0574(2) 0.6096(4) 0.2910(5) 0.060 Uani 1 1 d . . .
H79 H 0.0417 0.5883 0.2950 0.072 Uiso 1 1 calc R . .
C80 C 0.0825(2) 0.6183(4) 0.3301(5) 0.063 Uani 1 1 d . . .
H80 H 0.0869 0.6038 0.3664 0.075 Uiso 1 1 calc R . .
C81 C 0.1013(2) 0.6526(4) 0.3090(4) 0.051 Uani 1 1 d . . .
H81 H 0.1200 0.6645 0.3282 0.061 Uiso 1 1 calc R . .
C82 C 0.12483(19) 0.5513(3) 0.2443(4) 0.042 Uani 1 1 d . . .
C83 C 0.1235(2) 0.5215(4) 0.2917(5) 0.057 Uani 1 1 d . . .
H83 H 0.1375 0.5215 0.3262 0.069 Uiso 1 1 calc R . .
C84 C 0.0968(3) 0.4912(4) 0.2781(6) 0.077 Uani 1 1 d . . .
H84 H 0.0902 0.4679 0.3025 0.092 Uiso 1 1 calc R . .
C85 C 0.0821(2) 0.5014(4) 0.2233(6) 0.065 Uani 1 1 d . . .
H85 H 0.0641 0.4861 0.2040 0.078 Uiso 1 1 calc R . .
C86 C 0.09907(19) 0.5389(4) 0.2017(5) 0.050 Uani 1 1 d . . .
H86 H 0.0943 0.5532 0.1653 0.060 Uiso 1 1 calc R . .
C87 C 0.28481(16) 0.6933(3) 0.2556(4) 0.033 Uani 1 1 d . . .
C88 C 0.26767(18) 0.7333(3) 0.2714(4) 0.040 Uani 1 1 d . . .
H88 H 0.2640 0.7692 0.2526 0.048 Uiso 1 1 calc R . .
C89 C 0.25585(19) 0.7231(3) 0.3129(4) 0.045 Uani 1 1 d . . .
H89 H 0.2438 0.7510 0.3220 0.054 Uiso 1 1 calc R . .
C90 C 0.26167(18) 0.6713(3) 0.3413(4) 0.042 Uani 1 1 d . . .
H90 H 0.2542 0.6641 0.3710 0.050 Uiso 1 1 calc R . .
C91 C 0.27848(16) 0.6299(3) 0.3264(4) 0.037 Uani 1 1 d . . .
H91 H 0.2819 0.5939 0.3450 0.045 Uiso 1 1 calc R . .
C92 C 0.29025(16) 0.6411(3) 0.2844(4) 0.038 Uani 1 1 d . . .
H92 H 0.3021 0.6131 0.2751 0.046 Uiso 1 1 calc R . .
C93 C 0.29734(17) 0.6396(3) 0.1640(4) 0.038 Uani 1 1 d . . .
C94 C 0.27313(17) 0.6057(3) 0.1525(4) 0.038 Uani 1 1 d . . .
H94 H 0.2573 0.6192 0.1631 0.046 Uiso 1 1 calc R . .
C95 C 0.27115(17) 0.5539(3) 0.1265(4) 0.039 Uani 1 1 d . . .
H95 H 0.2542 0.5319 0.1192 0.046 Uiso 1 1 calc R . .
C96 C 0.29385(19) 0.5338(3) 0.1109(4) 0.047 Uani 1 1 d . . .
H96 H 0.2926 0.4977 0.0927 0.056 Uiso 1 1 calc R . .
C97 C 0.31859(18) 0.5657(3) 0.1215(4) 0.040 Uani 1 1 d . . .
H97 H 0.3343 0.5517 0.1109 0.049 Uiso 1 1 calc R . .
C98 C 0.32001(17) 0.6189(3) 0.1481(3) 0.036 Uani 1 1 d . . .
H98 H 0.3369 0.6412 0.1553 0.043 Uiso 1 1 calc R . .
C99 C 0.28667(16) 0.9158(3) 0.1245(4) 0.037 Uani 1 1 d . . .
C100 C 0.27487(16) 0.9456(3) 0.1590(4) 0.037 Uani 1 1 d . . .
H100 H 0.2764 0.9317 0.1947 0.044 Uiso 1 1 calc R . .
C101 C 0.26042(18) 0.9976(4) 0.1395(4) 0.047 Uani 1 1 d . . .
H101 H 0.2522 1.0191 0.1627 0.057 Uiso 1 1 calc R . .
C102 C 0.25808(19) 1.0174(3) 0.0882(4) 0.052 Uani 1 1 d . . .
H102 H 0.2482 1.0525 0.0762 0.062 Uiso 1 1 calc R . .
C103 C 0.2697(2) 0.9876(4) 0.0539(5) 0.071 Uani 1 1 d . . .
H103 H 0.2681 1.0013 0.0181 0.085 Uiso 1 1 calc R . .
C104 C 0.2843(2) 0.9359(4) 0.0730(5) 0.059 Uani 1 1 d . . .
H104 H 0.2927 0.9147 0.0498 0.071 Uiso 1 1 calc R . .
C105 C 0.32301(16) 0.8294(3) 0.1005(4) 0.040 Uani 1 1 d . . .
C106 C 0.31660(18) 0.7780(4) 0.0683(4) 0.046 Uani 1 1 d . . .
H106 H 0.3027 0.7520 0.0736 0.055 Uiso 1 1 calc R . .
C107 C 0.3303(2) 0.7655(4) 0.0294(5) 0.056 Uani 1 1 d . . .
H107 H 0.3261 0.7311 0.0083 0.068 Uiso 1 1 calc R . .
C108 C 0.3501(2) 0.8040(6) 0.0217(5) 0.073 Uani 1 1 d . . .
H108 H 0.3592 0.7962 -0.0056 0.088 Uiso 1 1 calc R . .
C109 C 0.3570(2) 0.8531(5) 0.0525(5) 0.070 Uani 1 1 d . . .
H109 H 0.3715 0.8778 0.0475 0.084 Uiso 1 1 calc R . .
C110 C 0.34314(19) 0.8672(4) 0.0910(5) 0.054 Uani 1 1 d . . .
H110 H 0.3473 0.9024 0.1107 0.065 Uiso 1 1 calc R . .
C111 C 0.33646(16) 0.7192(3) 0.2303(4) 0.037 Uani 1 1 d . . .
C112 C 0.35084(18) 0.7173(3) 0.2878(4) 0.046 Uani 1 1 d . . .
H112 H 0.3424 0.7076 0.3156 0.056 Uiso 1 1 calc R . .
C113 C 0.37944(19) 0.7320(3) 0.2961(4) 0.052 Uani 1 1 d . . .
H113 H 0.3935 0.7349 0.3304 0.063 Uiso 1 1 calc R . .
C114 C 0.38346(17) 0.7420(3) 0.2437(4) 0.049 Uani 1 1 d . . .
H114 H 0.4008 0.7519 0.2369 0.059 Uiso 1 1 calc R . .
C115 C 0.35685(17) 0.7345(3) 0.2033(4) 0.039 Uani 1 1 d . . .
H115 H 0.3534 0.7391 0.1650 0.047 Uiso 1 1 calc R . .
C116 C 0.32737(16) 0.8588(3) 0.2125(4) 0.037 Uani 1 1 d . . .
C117 C 0.32105(19) 0.8495(3) 0.2637(4) 0.046 Uani 1 1 d . . .
H117 H 0.3033 0.8381 0.2678 0.055 Uiso 1 1 calc R . .
C118 C 0.34624(19) 0.8603(3) 0.3068(4) 0.048 Uani 1 1 d . . .
H118 H 0.3482 0.8566 0.3447 0.057 Uiso 1 1 calc R . .
C119 C 0.36759(19) 0.8771(3) 0.2843(4) 0.055 Uani 1 1 d . . .
H119 H 0.3864 0.8871 0.3042 0.066 Uiso 1 1 calc R . .
C120 C 0.35635(18) 0.8765(3) 0.2260(5) 0.052 Uani 1 1 d . . .
H120 H 0.3664 0.8863 0.2007 0.062 Uiso 1 1 calc R . .
C121 C 0.4225(5) 0.8537(17) 0.1623(10) 0.251 Uani 1 1 d . . .
C123 C 0.4858(6) 0.7509(16) 0.2215(17) 0.300 Uani 1 1 d . . .
C124 C 0.4854(6) 0.6891(15) 0.2417(17) 0.283 Uani 1 1 d . . .
C125 C 0.3768(4) 0.7363(7) 0.5629(8) 0.119 Uani 1 1 d . . .
C126 C 0.4076(5) 0.7564(7) 0.5722(7) 0.137 Uani 1 1 d . . .
C127 C 0.4543(4) 0.7422(12) 0.6446(13) 0.203 Uani 1 1 d . . .
C128 C 0.4667(5) 0.701(2) 0.6924(12) 0.335 Uani 1 1 d . . .
O129 O 0.24021(12) 0.8647(2) 0.2530(3) 0.053 Uani 1 1 d . . .
C129 C 0.21236(19) 0.8413(4) 0.2484(5) 0.056 Uani 1 1 d . . .
O130 O 0.3429(2) 0.8292(5) 0.4405(5) 0.120 Uani 1 1 d . . .
C130 C 0.3315(3) 0.7717(6) 0.4163(7) 0.105 Uani 1 1 d . . .
O131 O 0.0693(3) 0.5883(6) 0.4484(7) 0.169 Uani 1 1 d . . .
C131 C 0.0412(5) 0.6148(15) 0.4468(14) 0.242 Uani 1 1 d . . .
O132 O 0.0215(4) 0.9769(9) 0.2957(9) 0.106 Uani 0.50 1 d P . .
C132 C 0.0000 1.0189(13) 0.2500 0.142 Uani 1 2 d S . .
O133 O 0.1381(3) 0.4996(4) -0.0734(5) 0.147 Uani 1 1 d . . .
C133 C 0.1472(6) 0.4517(9) -0.0429(10) 0.189 Uani 1 1 d . . .
O134 O 0.0656(2) 0.6094(5) -0.0522(5) 0.134 Uani 1 1 d . . .
C134 C 0.0356(4) 0.6181(11) -0.0558(12) 0.196 Uani 1 1 d . . .
O135 O 0.1057(3) 0.4924(8) 0.0785(6) 0.193 Uani 1 1 d . . .
C135 C 0.0759(6) 0.5165(16) 0.0560(10) 0.216 Uani 1 1 d . . .
O230 O -0.0019(4) 0.4970(15) 0.2766(12) 0.191 Uani 0.50 1 d P . .
C231 C 0.0019(6) 0.503(2) 0.330(2) 0.193 Uani 0.50 1 d P . .
C122 C 0.4450(8) 0.8325(12) 0.1840(13) 0.272 Uani 1 1 d . . .

loop_
_atom_site_aniso_label
_atom_site_aniso_U_11
_atom_site_aniso_U_22
_atom_site_aniso_U_33
_atom_site_aniso_U_23
_atom_site_aniso_U_13
_atom_site_aniso_U_12
Pd1 0.033 0.014 0.045 0.001 0.012 0.002
Fe1 0.038 0.015 0.053 -0.001 0.010 0.002
P1 0.033 0.016 0.046 0.000 0.011 0.001
O1 0.045 0.019 0.042 0.003 0.013 0.001
N1 0.039 0.019 0.039 0.003 0.016 0.003
C1 0.041 0.016 0.051 0.002 0.014 0.006
S1A 0.071 0.106 0.189 0.039 0.023 0.010
F1A 0.156 0.270 0.520 0.052 0.177 -0.015
O1A 0.169 0.109 0.112 0.008 -0.038 0.060
C1A 0.165 0.075 0.099 0.035 0.015 -0.014
S1B 0.077 0.029 0.050 0.007 0.014 0.001
F1B 0.124 0.129 0.101 -0.049 0.051 -0.080
O1B 0.146 0.103 0.073 -0.013 -0.022 0.067
C1B 0.079 0.061 0.034 0.013 0.013 -0.010
S1C 0.070 0.055 0.056 0.001 0.030 -0.028
F1C 0.110 0.096 0.091 0.031 0.057 0.012
O1C 0.115 0.102 0.062 -0.014 0.079 -0.005
C1C 0.068 0.064 0.068 0.008 0.018 -0.004
S1D 0.096 0.037 0.062 0.002 0.016 0.025
F1D 0.216 0.053 0.066 -0.009 0.061 -0.045
O1D 0.044 0.025 0.104 0.006 0.038 -0.004
C1D 0.039 0.039 0.073 0.008 0.025 0.029
S1E 0.056 0.021 0.059 0.004 0.019 0.005
F1E 0.093 0.026 0.103 0.008 0.045 0.003
O1E 0.053 0.075 0.061 -0.026 0.024 -0.017
C1E 0.187 0.036 0.036 -0.010 0.038 -0.036
Pd2 0.039 0.013 0.044 0.001 0.017 0.001
Fe2 0.073 0.018 0.078 0.005 0.046 0.002
P2 0.034 0.015 0.047 0.000 0.011 0.001
O2 0.053 0.013 0.059 -0.001 0.024 -0.001
N2 0.045 0.013 0.046 0.003 0.018 0.001
C2 0.065 0.023 0.049 -0.005 0.015 0.007
F2A 0.326 0.169 0.291 0.149 0.115 0.087
O2A 0.230 0.089 0.321 -0.040 0.090 -0.001
F2B 0.226 0.066 0.038 -0.003 0.021 0.016
O2B 0.096 0.048 0.147 -0.008 0.094 -0.025
F2C 0.053 0.069 0.109 0.000 0.033 -0.006
O2C 0.090 0.081 0.064 0.004 0.029 -0.011
F2D 0.095 0.081 0.074 0.027 0.023 0.021
O2D 0.138 0.039 0.088 -0.033 0.054 0.004
F2E 0.109 0.083 0.082 -0.024 0.033 0.005
O2E 0.081 0.033 0.154 0.016 0.053 0.031
Pd3 0.036 0.015 0.044 0.003 0.013 0.004
Fe3 0.046 0.016 0.058 0.001 0.004 0.001
P3 0.043 0.016 0.051 0.001 0.020 0.001
O3 0.039 0.014 0.050 -0.001 0.012 0.002
N3 0.042 0.020 0.035 0.007 0.016 0.001
C3 0.049 0.022 0.052 -0.003 0.017 -0.001
F3A 0.118 0.086 0.272 -0.015 0.041 -0.025
O3A 0.058 0.111 0.232 -0.033 0.007 0.009
F3B 0.124 0.066 0.191 -0.017 0.067 0.021
O3B 0.109 0.046 0.043 0.007 0.022 -0.027
F3C 0.071 0.080 0.089 -0.005 0.014 0.020
O3C 0.084 0.170 0.044 -0.004 0.019 -0.046
F3D 0.066 0.066 0.044 0.013 0.027 0.018
O3D 0.090 0.142 0.054 0.012 0.007 0.042
F3E 0.058 0.059 0.098 -0.012 0.020 -0.026
O3E 0.061 0.045 0.032 -0.001 0.019 -0.011
P4 0.051 0.015 0.049 0.002 0.018 0.003
O4 0.048 0.029 0.056 0.002 0.027 0.001
C4 0.030 0.017 0.043 0.006 0.010 0.006
P5 0.041 0.012 0.045 0.001 0.009 0.004
O5 0.034 0.017 0.055 0.000 0.016 0.001
C5 0.035 0.023 0.042 -0.001 0.017 0.004
P6 0.041 0.014 0.051 0.003 0.013 0.003
O6 0.043 0.030 0.044 0.008 0.013 -0.001
C6 0.030 0.013 0.058 0.004 0.017 0.004
O7 0.220 0.241 0.255 0.003 0.071 0.011
C7 0.049 0.021 0.040 0.001 0.024 -0.006
O8 0.139 0.126 0.140 -0.047 0.085 -0.037
C8 0.057 0.020 0.054 -0.007 0.024 -0.001
O9 0.161 0.204 0.174 -0.024 0.033 -0.014
C9 0.050 0.031 0.044 -0.006 0.023 0.002
O10 0.219 0.117 0.188 -0.012 0.100 -0.011
C10 0.042 0.009 0.062 0.003 0.019 0.004
C11 0.032 0.017 0.041 0.005 0.016 0.001
C12 0.041 0.024 0.043 0.009 0.022 0.011
C13 0.046 0.027 0.057 0.009 0.024 0.011
C14 0.052 0.056 0.030 0.004 0.014 0.015
C15 0.034 0.039 0.054 0.013 0.018 0.008
C16 0.036 0.018 0.035 0.003 0.016 0.006
C17 0.038 0.017 0.033 -0.003 0.015 -0.001
C18 0.035 0.014 0.048 -0.005 0.006 -0.005
C19 0.032 0.022 0.054 -0.002 0.011 -0.004
C20 0.046 0.020 0.053 0.004 0.012 -0.009
C21 0.060 0.022 0.044 -0.006 0.014 -0.008
C22 0.050 0.015 0.059 0.011 -0.002 -0.011
C23 0.044 0.019 0.064 0.005 0.015 0.003
C24 0.046 0.018 0.051 -0.003 0.015 -0.002
C25 0.042 0.014 0.055 0.004 0.018 0.001
C26 0.043 0.024 0.054 0.001 0.013 0.002
C27 0.047 0.031 0.075 0.006 0.028 -0.005
C28 0.068 0.031 0.071 0.007 0.032 -0.001
C29 0.052 0.023 0.066 0.008 0.027 0.010
C30 0.043 0.028 0.052 0.004 0.017 0.005
C31 0.043 0.017 0.039 -0.006 0.013 -0.002
C32 0.041 0.020 0.067 -0.007 0.011 0.006
C33 0.055 0.034 0.059 -0.002 0.016 0.011
C34 0.066 0.038 0.051 0.000 0.029 0.005
C35 0.051 0.034 0.051 0.004 0.020 0.005
C36 0.037 0.025 0.049 0.000 0.013 0.000
C37 0.030 0.016 0.056 -0.005 0.006 0.000
C38 0.041 0.018 0.051 0.008 0.014 0.004
C39 0.045 0.018 0.054 -0.013 0.016 -0.007
C40 0.050 0.032 0.063 -0.024 0.005 -0.007
C41 0.059 0.041 0.052 0.005 0.001 0.006
C42 0.037 0.029 0.042 -0.004 0.001 0.000
C43 0.034 0.019 0.042 -0.001 0.008 0.001
C44 0.041 0.019 0.055 -0.003 0.015 0.002
C45 0.043 0.018 0.070 -0.011 0.017 0.003
C46 0.043 0.019 0.055 -0.008 0.009 0.001
C47 0.037 0.019 0.057 0.005 0.004 0.001
C48 0.028 0.027 0.057 -0.002 -0.002 0.001
C49 0.031 0.021 0.057 0.002 0.010 0.003
C50 0.039 0.024 0.063 -0.002 0.011 0.003
C51 0.053 0.020 0.053 0.008 0.002 -0.006
C52 0.040 0.025 0.048 0.001 0.013 -0.002
C53 0.044 0.012 0.043 -0.003 0.014 0.002
C54 0.038 0.020 0.047 -0.004 0.012 0.005
C55 0.045 0.013 0.060 0.000 0.014 0.002
C56 0.060 0.022 0.054 -0.017 0.019 -0.002
C57 0.067 0.022 0.053 -0.004 0.025 0.000
C58 0.055 0.021 0.050 0.003 0.018 0.008
C59 0.049 0.020 0.046 0.004 0.027 -0.001
C60 0.054 0.022 0.052 -0.006 0.027 0.001
C61 0.051 0.032 0.057 0.003 0.022 0.006
C62 0.038 0.046 0.066 -0.002 0.014 0.002
C63 0.048 0.040 0.065 -0.005 0.018 -0.008
C64 0.046 0.028 0.071 -0.005 0.029 -0.003
C65 0.059 0.020 0.056 -0.002 0.015 0.002
C66 0.083 0.027 0.056 0.003 0.011 0.011
C67 0.096 0.040 0.054 0.011 0.008 0.007
C68 0.085 0.044 0.051 -0.019 0.001 0.007
C69 0.067 0.025 0.067 -0.015 -0.006 0.007
C70 0.057 0.026 0.051 0.001 0.010 0.010
C71 0.046 0.020 0.038 0.007 0.008 0.007
C72 0.048 0.023 0.043 0.001 0.013 -0.004
C73 0.046 0.028 0.060 0.006 0.022 0.008
C74 0.060 0.020 0.061 0.012 0.030 0.011
C75 0.054 0.020 0.063 0.005 0.019 0.006
C76 0.042 0.019 0.064 0.003 0.016 0.003
C77 0.055 0.017 0.064 -0.001 0.031 0.003
C78 0.057 0.026 0.087 -0.011 0.038 -0.002
C79 0.084 0.026 0.086 0.018 0.049 0.010
C80 0.108 0.030 0.070 0.006 0.059 0.008
C81 0.078 0.020 0.060 0.001 0.028 0.010
C82 0.067 0.016 0.055 0.007 0.038 0.007
C83 0.082 0.034 0.072 0.013 0.048 0.023
C84 0.104 0.015 0.137 -0.001 0.076 -0.003
C85 0.076 0.028 0.110 0.000 0.057 -0.009
C86 0.064 0.022 0.073 -0.015 0.033 -0.009
C87 0.043 0.014 0.041 0.002 0.011 0.002
C88 0.062 0.011 0.049 0.004 0.017 0.004
C89 0.060 0.020 0.054 -0.004 0.013 0.003
C90 0.055 0.028 0.044 0.003 0.019 0.002
C91 0.045 0.019 0.046 -0.004 0.008 0.001
C92 0.039 0.021 0.048 -0.001 0.004 0.007
C93 0.050 0.012 0.050 0.003 0.009 0.007
C94 0.045 0.029 0.042 0.001 0.015 -0.002
C95 0.047 0.017 0.050 0.002 0.010 0.002
C96 0.064 0.017 0.052 -0.003 0.006 0.004
C97 0.056 0.030 0.040 0.004 0.021 0.020
C98 0.053 0.012 0.039 0.000 0.007 0.000
C99 0.045 0.017 0.046 0.005 0.008 0.002
C100 0.047 0.019 0.046 0.000 0.015 0.003
C101 0.057 0.028 0.056 0.000 0.016 0.012
C102 0.067 0.015 0.066 0.003 0.008 0.012
C103 0.113 0.028 0.066 0.013 0.018 0.028
C104 0.093 0.033 0.055 0.009 0.029 0.019
C105 0.041 0.024 0.054 0.006 0.015 0.000
C106 0.050 0.028 0.061 0.011 0.019 0.012
C107 0.083 0.040 0.060 0.014 0.042 0.023
C108 0.064 0.094 0.074 0.025 0.040 0.032
C109 0.059 0.081 0.072 0.027 0.021 -0.003
C110 0.056 0.039 0.069 0.009 0.021 -0.007
C111 0.040 0.013 0.053 0.002 0.007 0.008
C112 0.050 0.018 0.063 0.004 0.005 -0.002
C113 0.054 0.021 0.068 0.002 -0.005 0.003
C114 0.039 0.020 0.084 0.003 0.011 0.000
C115 0.046 0.020 0.052 -0.001 0.015 0.002
C116 0.044 0.011 0.056 0.003 0.012 0.000
C117 0.061 0.012 0.060 0.001 0.009 0.010
C118 0.065 0.017 0.055 -0.001 0.006 -0.002
C119 0.054 0.020 0.073 -0.007 -0.011 0.001
C120 0.054 0.014 0.082 0.004 0.012 0.002
C121 0.139 0.487 0.122 -0.129 0.033 0.086
C123 0.201 0.265 0.379 0.090 -0.004 0.128
C124 0.303 0.235 0.290 0.112 0.054 0.121
C125 0.112 0.104 0.139 -0.027 0.032 -0.004
C126 0.274 0.067 0.085 0.008 0.077 0.022
C127 0.113 0.227 0.309 -0.170 0.125 -0.078
C128 0.111 0.713 0.143 -0.130 -0.026 0.137
O129 0.058 0.026 0.079 0.005 0.026 0.005
C129 0.049 0.033 0.080 0.017 0.011 0.001
O130 0.123 0.103 0.141 -0.009 0.049 -0.014
C130 0.130 0.050 0.143 -0.009 0.051 0.013
O131 0.176 0.125 0.225 0.045 0.087 0.014
C131 0.114 0.326 0.286 0.015 0.060 0.094
O132 0.111 0.119 0.107 0.014 0.060 -0.010
C132 0.175 0.130 0.139 0.000 0.076 0.000
O133 0.257 0.065 0.107 -0.008 0.034 -0.039
C133 0.369 0.095 0.162 -0.040 0.168 -0.069
O134 0.132 0.106 0.151 -0.011 0.024 -0.007
C134 0.106 0.185 0.284 -0.103 0.035 -0.018
O135 0.133 0.289 0.164 -0.038 0.051 -0.112
C135 0.176 0.319 0.150 0.032 0.042 0.045
O230 0.062 0.300 0.230 0.156 0.072 0.041
C231 0.064 0.228 0.264 0.206 0.009 -0.025
C122 0.371 0.138 0.228 0.103 -0.039 -0.102

loop_
_atom_type_symbol
_atom_type_description
_atom_type_scat_dispersion_real
_atom_type_scat_dispersion_imag
_atom_type_scat_source
C C 0.0033 0.0016 'International Tables Vol C Tables 4.2.6.8 and 6.1.1.4'
H H 0.0000 0.0000 'International Tables Vol C Tables 4.2.6.8 and 6.1.1.4'
N N 0.0061 0.0033 'International Tables Vol C Tables 4.2.6.8 and 6.1.1.4'
O O 0.0106 0.0060 'International Tables Vol C Tables 4.2.6.8 and 6.1.1.4'
P P 0.1023 0.0942 'International Tables Vol C Tables 4.2.6.8 and 6.1.1.4'
Fe Fe 0.3463 0.8444 'International Tables Vol C Tables 4.2.6.8 and 6.1.1.4'
Pd Pd -0.9988 1.0072 'International Tables Vol C Tables 4.2.6.8 and 6.1.1.4'
S S 0.1246 0.1234 'International Tables Vol C Tables 4.2.6.8 and 6.1.1.4'
F F 0.0171 0.0103 'International Tables Vol C Tables 4.2.6.8 and 6.1.1.4'

loop_
_geom_angle_atom_site_label_1
_geom_angle_atom_site_label_2
_geom_angle_atom_site_label_3
_geom_angle
_geom_angle_site_symmetry_1
_geom_angle_site_symmetry_3
_geom_angle_publ_flag
O5 Pd1 N1 87.8(2) . . ?
O5 Pd1 P2 175.77(18) . . ?
N1 Pd1 P2 89.57(17) . . ?
O5 Pd1 P1 83.91(15) . . ?
N1 Pd1 P1 171.68(17) . . ?
P2 Pd1 P1 98.73(7) . . ?
C48 Fe1 C43 109.7(3) . . ?
C48 Fe1 C44 108.0(3) . . ?
C43 Fe1 C44 41.2(3) . . ?
C48 Fe1 C49 43.2(3) . . ?
C43 Fe1 C49 139.1(3) . . ?
C44 Fe1 C49 109.0(4) . . ?
C48 Fe1 C52 41.6(4) . . ?
C43 Fe1 C52 110.4(3) . . ?
C44 Fe1 C52 137.0(3) . . ?
C49 Fe1 C52 71.0(4) . . ?
C48 Fe1 C47 140.8(3) . . ?
C43 Fe1 C47 41.8(3) . . ?
C44 Fe1 C47 69.3(4) . . ?
C49 Fe1 C47 175.8(4) . . ?
C52 Fe1 C47 113.0(4) . . ?
C48 Fe1 C50 69.3(3) . . ?
C43 Fe1 C50 178.9(4) . . ?
C44 Fe1 C50 139.4(4) . . ?
C49 Fe1 C50 40.4(3) . . ?
C52 Fe1 C50 68.6(3) . . ?
C47 Fe1 C50 138.7(3) . . ?
C48 Fe1 C45 136.0(4) . . ?
C43 Fe1 C45 68.7(3) . . ?
C44 Fe1 C45 40.7(3) . . ?
C49 Fe1 C45 108.0(4) . . ?
C52 Fe1 C45 177.3(3) . . ?
C47 Fe1 C45 68.2(4) . . ?
C50 Fe1 C45 112.4(3) . . ?
C48 Fe1 C51 68.7(3) . . ?
C43 Fe1 C51 139.7(4) . . ?
C44 Fe1 C51 176.8(3) . . ?
C49 Fe1 C51 68.5(4) . . ?
C52 Fe1 C51 40.7(3) . . ?
C47 Fe1 C51 113.3(4) . . ?
C50 Fe1 C51 39.7(4) . . ?
C45 Fe1 C51 141.6(3) . . ?
C48 Fe1 C46 175.2(4) . . ?
C43 Fe1 C46 68.8(3) . . ?
C44 Fe1 C46 67.7(3) . . ?
C49 Fe1 C46 135.0(3) . . ?
C52 Fe1 C46 143.2(4) . . ?
C47 Fe1 C46 40.8(3) . . ?
C50 Fe1 C46 112.2(3) . . ?
C45 Fe1 C46 39.2(4) . . ?
C51 Fe1 C46 115.5(3) . . ?
C25 P1 C43 103.3(4) . . ?
C25 P1 C19 106.5(4) . . ?
C43 P1 C19 105.0(4) . . ?
C25 P1 Pd1 107.6(3) . . ?
C43 P1 Pd1 124.1(2) . . ?
C19 P1 Pd1 109.1(3) . . ?
C6 O1 Pd2 120.8(4) . . ?
C1 N1 C5 119.8(7) . . ?
C1 N1 Pd1 121.8(5) . . ?
C5 N1 Pd1 118.4(5) . . ?
N1 C1 C2 122.3(8) . . ?
N1 C1 H1 118.9 . . ?
C2 C1 H1 118.9 . . ?
O1A S1A O3A 117.9(9) . . ?
O1A S1A C1A 116.9(9) . . ?
O3A S1A C1A 99.9(9) . . ?
O1A S1A O2A 107.2(9) . . ?
O3A S1A O2A 113.5(8) . . ?
C1A S1A O2A 100.1(9) . . ?
F3A C1A F2A 120.2(17) . . ?
F3A C1A F1A 110.6(17) . . ?
F2A C1A F1A 107.3(16) . . ?
F3A C1A S1A 101.5(12) . . ?
F2A C1A S1A 112.2(16) . . ?
F1A C1A S1A 103.8(14) . . ?
O1B S1B O3B 117.1(10) . . ?
O1B S1B O2B 115.5(11) . . ?
O3B S1B O2B 110.7(9) . . ?
O1B S1B C1B 106.1(9) . . ?
O3B S1B C1B 102.6(7) . . ?
O2B S1B C1B 102.7(9) . . ?
F1B C1B F3B 103.0(16) . . ?
F1B C1B F2B 104.9(17) . . ?
F3B C1B F2B 111(2) . . ?
F1B C1B S1B 113.5(15) . . ?
F3B C1B S1B 112.7(13) . . ?
F2B C1B S1B 111.3(14) . . ?
O2C S1C O3C 120.9(14) . . ?
O2C S1C O1C 108.9(16) . . ?
O3C S1C O1C 114.0(15) . . ?
O2C S1C C1C 98.7(16) . . ?
O3C S1C C1C 107.5(17) . . ?
O1C S1C C1C 104.3(15) . . ?
F3C C1C F2C 122(4) . . ?
F3C C1C F1C 106(3) . . ?
F2C C1C F1C 106(3) . . ?
F3C C1C S1C 108(2) . . ?
F2C C1C S1C 112(3) . . ?
F1C C1C S1C 101(2) . . ?
O2D S1D O3D 116.8(13) . . ?
O2D S1D O1D 106.4(11) . . ?
O3D S1D O1D 123.3(12) . . ?
O2D S1D C1D 108.5(15) . . ?
O3D S1D C1D 97.7(13) . . ?
O1D S1D C1D 101.7(12) . . ?
F3D C1D F1D 122(3) . . ?
F3D C1D F2D 99(3) . . ?
F1D C1D F2D 97.5(18) . . ?
F3D C1D S1D 114.3(18) . . ?
F1D C1D S1D 117(3) . . ?
F2D C1D S1D 100.5(18) . . ?
O2E S1E O3E 110.4(11) . . ?
O2E S1E O1E 116.5(10) . . ?
O3E S1E O1E 123.1(8) . . ?
O2E S1E C1E 100.0(15) . . ?
O3E S1E C1E 102.4(13) . . ?
O1E S1E C1E 99.3(15) . . ?
F1E C1E F3E 101.0(18) . . ?
F1E C1E F2E 106(3) . . ?
F3E C1E F2E 104(3) . . ?
F1E C1E S1E 115(3) . . ?
F3E C1E S1E 113(2) . . ?
F2E C1E S1E 116.5(18) . . ?
O1 Pd2 N2 88.2(2) . . ?
O1 Pd2 P4 174.70(16) . . ?
N2 Pd2 P4 91.02(19) . . ?
O1 Pd2 P3 84.05(17) . . ?
N2 Pd2 P3 172.05(18) . . ?
P4 Pd2 P3 96.46(9) . . ?
C82 Fe2 C81 109.1(4) . . ?
C82 Fe2 C86 42.1(4) . . ?
C81 Fe2 C86 139.5(4) . . ?
C82 Fe2 C77 110.0(3) . . ?
C81 Fe2 C77 41.3(4) . . ?
C86 Fe2 C77 111.8(4) . . ?
C82 Fe2 C80 138.7(5) . . ?
C81 Fe2 C80 41.7(4) . . ?
C86 Fe2 C80 178.8(4) . . ?
C77 Fe2 C80 68.9(4) . . ?
C82 Fe2 C83 41.0(4) . . ?
C81 Fe2 C83 109.0(4) . . ?
C86 Fe2 C83 69.3(4) . . ?
C77 Fe2 C83 137.7(4) . . ?
C80 Fe2 C83 110.9(5) . . ?
C82 Fe2 C78 140.2(4) . . ?
C81 Fe2 C78 68.8(4) . . ?
C86 Fe2 C78 112.9(4) . . ?
C77 Fe2 C78 41.2(3) . . ?
C80 Fe2 C78 66.9(5) . . ?
C83 Fe2 C78 177.6(5) . . ?
C82 Fe2 C84 68.9(4) . . ?
C81 Fe2 C84 138.4(5) . . ?
C86 Fe2 C84 67.7(5) . . ?
C77 Fe2 C84 178.9(4) . . ?
C80 Fe2 C84 111.6(5) . . ?
C83 Fe2 C84 41.2(4) . . ?
C78 Fe2 C84 139.9(4) . . ?
C82 Fe2 C79 177.4(4) . . ?
C81 Fe2 C79 68.6(4) . . ?
C86 Fe2 C79 140.4(4) . . ?
C77 Fe2 C79 69.1(4) . . ?
C80 Fe2 C79 38.8(4) . . ?
C83 Fe2 C79 138.1(4) . . ?
C78 Fe2 C79 40.6(4) . . ?
C84 Fe2 C79 111.9(4) . . ?
C82 Fe2 C85 69.5(4) . . ?
C81 Fe2 C85 177.6(5) . . ?
C86 Fe2 C85 40.6(4) . . ?
C77 Fe2 C85 140.8(5) . . ?
C80 Fe2 C85 138.3(4) . . ?
C83 Fe2 C85 68.6(5) . . ?
C78 Fe2 C85 113.5(4) . . ?
C84 Fe2 C85 39.4(5) . . ?
C79 Fe2 C85 112.7(4) . . ?
C48 P2 C31 110.5(4) . . ?
C48 P2 C37 103.0(4) . . ?
C31 P2 C37 104.2(4) . . ?
C48 P2 Pd1 114.7(3) . . ?
C31 P2 Pd1 110.6(3) . . ?
C37 P2 Pd1 113.1(3) . . ?
C7 N2 C11 117.2(7) . . ?
C7 N2 Pd2 121.6(5) . . ?
C11 N2 Pd2 121.1(5) . . ?
C1 C2 C3 118.4(9) . . ?
C1 C2 H2 120.8 . . ?
C3 C2 H2 120.8 . . ?
O3 Pd3 N3 84.9(2) . . ?
O3 Pd3 P6 172.63(15) . . ?
N3 Pd3 P6 90.86(18) . . ?
O3 Pd3 P5 86.09(15) . . ?
N3 Pd3 P5 169.36(17) . . ?
P6 Pd3 P5 98.70(7) . . ?
C111 Fe3 C116 109.9(3) . . ?
C111 Fe3 C120 140.4(4) . . ?
C116 Fe3 C120 41.6(3) . . ?
C111 Fe3 C115 41.4(3) . . ?
C116 Fe3 C115 108.2(4) . . ?
C120 Fe3 C115 111.3(4) . . ?
C111 Fe3 C117 109.3(3) . . ?
C116 Fe3 C117 42.1(4) . . ?
C120 Fe3 C117 69.4(4) . . ?
C115 Fe3 C117 136.5(3) . . ?
C111 Fe3 C112 41.7(4) . . ?
C116 Fe3 C112 141.3(3) . . ?
C120 Fe3 C112 177.0(3) . . ?
C115 Fe3 C112 69.1(4) . . ?
C117 Fe3 C112 112.5(4) . . ?
C111 Fe3 C118 137.2(4) . . ?
C116 Fe3 C118 69.9(4) . . ?
C120 Fe3 C118 68.5(4) . . ?
C115 Fe3 C118 177.4(3) . . ?
C117 Fe3 C118 40.9(3) . . ?
C112 Fe3 C118 111.2(4) . . ?
C111 Fe3 C119 176.9(4) . . ?
C116 Fe3 C119 69.8(3) . . ?
C120 Fe3 C119 41.1(4) . . ?
C115 Fe3 C119 141.7(4) . . ?
C117 Fe3 C119 68.4(4) . . ?
C112 Fe3 C119 136.9(4) . . ?
C118 Fe3 C119 39.7(4) . . ?
C111 Fe3 C113 69.2(3) . . ?
C116 Fe3 C113 176.4(4) . . ?
C120 Fe3 C113 137.1(4) . . ?
C115 Fe3 C113 68.8(4) . . ?
C117 Fe3 C113 141.5(4) . . ?
C112 Fe3 C113 40.1(3) . . ?
C118 Fe3 C113 113.2(4) . . ?
C119 Fe3 C113 111.3(3) . . ?
C111 Fe3 C114 68.9(3) . . ?
C116 Fe3 C114 136.1(4) . . ?
C120 Fe3 C114 110.5(4) . . ?
C115 Fe3 C114 40.7(3) . . ?
C117 Fe3 C114 177.1(4) . . ?
C112 Fe3 C114 67.7(4) . . ?
C118 Fe3 C114 141.9(4) . . ?
C119 Fe3 C114 113.6(4) . . ?
C113 Fe3 C114 40.3(4) . . ?
C77 P3 C53 107.0(4) . . ?
C77 P3 C59 101.2(4) . . ?
C53 P3 C59 105.9(4) . . ?
C77 P3 Pd2 122.9(3) . . ?
C53 P3 Pd2 108.5(3) . . ?
C59 P3 Pd2 110.2(3) . . ?
C12 O3 Pd3 113.2(5) . . ?
C13 N3 C17 119.0(7) . . ?
C13 N3 Pd3 119.3(5) . . ?
C17 N3 Pd3 121.1(6) . . ?
C4 C3 C2 118.5(8) . . ?
C4 C3 H3 120.7 . . ?
C2 C3 H3 120.7 . . ?
C82 P4 C65 109.6(5) . . ?
C82 P4 C71 106.6(4) . . ?
C65 P4 C71 103.6(4) . . ?
C82 P4 Pd2 110.9(3) . . ?
C65 P4 Pd2 113.0(3) . . ?
C71 P4 Pd2 112.8(3) . . ?
C5 C4 C3 119.8(7) . . ?
C5 C4 C6 119.4(7) . . ?
C3 C4 C6 120.6(7) . . ?
C87 P5 C111 105.1(4) . . ?
C87 P5 C93 105.0(4) . . ?
C111 P5 C93 103.5(4) . . ?
C87 P5 Pd3 107.7(2) . . ?
C111 P5 Pd3 123.0(3) . . ?
C93 P5 Pd3 111.1(3) . . ?
C18 O5 Pd1 122.6(5) . . ?
N1 C5 C4 121.1(8) . . ?
N1 C5 H5 119.4 . . ?
C4 C5 H5 119.4 . . ?
C116 P6 C105 108.3(4) . . ?
C116 P6 C99 104.7(4) . . ?
C105 P6 C99 104.2(4) . . ?
C116 P6 Pd3 116.0(3) . . ?
C105 P6 Pd3 111.1(3) . . ?
C99 P6 Pd3 111.8(3) . . ?
O2 C6 O1 125.8(7) . . ?
O2 C6 C4 120.6(8) . . ?
O1 C6 C4 113.6(6) . . ?
C123 O7 C122 114(2) . . ?
N2 C7 C8 122.6(7) . . ?
N2 C7 H7 118.7 . . ?
C8 C7 H7 118.7 . . ?
C127 O8 C126 118.4(19) . . ?
C7 C8 C9 120.3(8) . . ?
C7 C8 H8 119.8 . . ?
C9 C8 H8 119.8 . . ?
C8 C9 C10 116.7(8) . . ?
C8 C9 H9 121.7 . . ?
C10 C9 H9 121.7 . . ?
C11 C10 C9 119.2(7) . . ?
C11 C10 C12 122.7(7) . . ?
C9 C10 C12 118.0(8) . . ?
C10 C11 N2 123.8(7) . . ?
C10 C11 H11 118.1 . . ?
N2 C11 H11 118.1 . . ?
O4 C12 O3 125.8(8) . . ?
O4 C12 C10 120.7(8) . . ?
O3 C12 C10 113.4(8) . . ?
N3 C13 C14 121.4(8) . . ?
N3 C13 H13 119.3 . . ?
C14 C13 H13 119.3 . . ?
C15 C14 C13 118.9(9) . . ?
C15 C14 H14 120.6 . . ?
C13 C14 H14 120.6 . . ?
C16 C15 C14 120.0(8) . . ?
C16 C15 H15 120.0 . . ?
C14 C15 H15 120.0 . . ?
C15 C16 C17 118.4(7) . . ?
C15 C16 C18 121.0(7) . . ?
C17 C16 C18 120.5(8) . . ?
N3 C17 C16 122.1(8) . . ?
N3 C17 H17 119.0 . . ?
C16 C17 H17 119.0 . . ?
O6 C18 O5 126.2(7) . . ?
O6 C18 C16 121.8(7) . . ?
O5 C18 C16 112.0(7) . . ?
C24 C19 C20 119.2(8) . . ?
C24 C19 P1 122.0(8) . . ?
C20 C19 P1 118.5(6) . . ?
C21 C20 C19 119.5(8) . . ?
C21 C20 H20 120.2 . . ?
C19 C20 H20 120.2 . . ?
C20 C21 C22 120.8(10) . . ?
C20 C21 H21 119.6 . . ?
C22 C21 H21 119.6 . . ?
C23 C22 C21 118.9(8) . . ?
C23 C22 H22 120.6 . . ?
C21 C22 H22 120.6 . . ?
C22 C23 C24 121.0(8) . . ?
C22 C23 H23 119.5 . . ?
C24 C23 H23 119.5 . . ?
C19 C24 C23 120.5(9) . . ?
C19 C24 H24 119.8 . . ?
C23 C24 H24 119.8 . . ?
C30 C25 C26 118.4(8) . . ?
C30 C25 P1 121.3(6) . . ?
C26 C25 P1 120.2(7) . . ?
C27 C26 C25 118.7(9) . . ?
C27 C26 H26 120.6 . . ?
C25 C26 H26 120.6 . . ?
C26 C27 C28 122.0(9) . . ?
C26 C27 H27 119.0 . . ?
C28 C27 H27 119.0 . . ?
C29 C28 C27 119.3(10) . . ?
C29 C28 H28 120.4 . . ?
C27 C28 H28 120.4 . . ?
C28 C29 C30 119.9(10) . . ?
C28 C29 H29 120.0 . . ?
C30 C29 H29 120.0 . . ?
C29 C30 C25 121.6(8) . . ?
C29 C30 H30 119.2 . . ?
C25 C30 H30 119.2 . . ?
C32 C31 C36 119.1(9) . . ?
C32 C31 P2 119.8(7) . . ?
C36 C31 P2 121.0(6) . . ?
C33 C32 C31 121.0(8) . . ?
C33 C32 H32 119.5 . . ?
C31 C32 H32 119.5 . . ?
C32 C33 C34 119.8(9) . . ?
C32 C33 H33 120.1 . . ?
C34 C33 H33 120.1 . . ?
C35 C34 C33 118.4(10) . . ?
C35 C34 H34 120.8 . . ?
C33 C34 H34 120.8 . . ?
C36 C35 C34 121.9(9) . . ?
C36 C35 H35 119.1 . . ?
C34 C35 H35 119.1 . . ?
C35 C36 C31 119.8(8) . . ?
C35 C36 H36 120.1 . . ?
C31 C36 H36 120.1 . . ?
C42 C37 C38 119.1(7) . . ?
C42 C37 P2 120.8(6) . . ?
C38 C37 P2 120.1(7) . . ?
C39 C38 C37 119.3(8) . . ?
C39 C38 H38 120.4 . . ?
C37 C38 H38 120.4 . . ?
C40 C39 C38 121.1(8) . . ?
C40 C39 H39 119.4 . . ?
C38 C39 H39 119.4 . . ?
C41 C40 C39 118.6(8) . . ?
C41 C40 H40 120.7 . . ?
C39 C40 H40 120.7 . . ?
C40 C41 C42 121.5(9) . . ?
C40 C41 H41 119.3 . . ?
C42 C41 H41 119.3 . . ?
C41 C42 C37 120.3(8) . . ?
C41 C42 H42 119.8 . . ?
C37 C42 H42 119.8 . . ?
C44 C43 C47 107.5(7) . . ?
C44 C43 P1 128.3(6) . . ?
C47 C43 P1 123.9(7) . . ?
C44 C43 Fe1 69.6(4) . . ?
C47 C43 Fe1 70.2(4) . . ?
P1 C43 Fe1 120.6(4) . . ?
C43 C44 C45 108.3(8) . . ?
C43 C44 Fe1 69.2(5) . . ?
C45 C44 Fe1 71.2(5) . . ?
C43 C44 H44 125.9 . . ?
C45 C44 H44 125.9 . . ?
Fe1 C44 H44 125.3 . . ?
C46 C45 C44 109.2(8) . . ?
C46 C45 Fe1 71.7(6) . . ?
C44 C45 Fe1 68.1(5) . . ?
C46 C45 H45 125.4 . . ?
C44 C45 H45 125.4 . . ?
Fe1 C45 H45 126.4 . . ?
C45 C46 C47 108.3(7) . . ?
C45 C46 Fe1 69.1(5) . . ?
C47 C46 Fe1 67.8(4) . . ?
C45 C46 H46 125.9 . . ?
C47 C46 H46 125.9 . . ?
Fe1 C46 H46 128.8 . . ?
C46 C47 C43 106.7(8) . . ?
C46 C47 Fe1 71.4(4) . . ?
C43 C47 Fe1 68.0(4) . . ?
C46 C47 H47 126.6 . . ?
C43 C47 H47 126.6 . . ?
Fe1 C47 H47 125.5 . . ?
C52 C48 C49 107.7(7) . . ?
C52 C48 P2 123.3(6) . . ?
C49 C48 P2 128.9(7) . . ?
C52 C48 Fe1 70.5(5) . . ?
C49 C48 Fe1 69.0(4) . . ?
P2 C48 Fe1 123.6(4) . . ?
C50 C49 C48 105.9(8) . . ?
C50 C49 Fe1 71.0(5) . . ?
C48 C49 Fe1 67.9(4) . . ?
C50 C49 H49 127.1 . . ?
C48 C49 H49 127.1 . . ?
Fe1 C49 H49 125.7 . . ?
C51 C50 C49 110.4(7) . . ?
C51 C50 Fe1 71.1(5) . . ?
C49 C50 Fe1 68.6(4) . . ?
C51 C50 H50 124.8 . . ?
C49 C50 H50 124.8 . . ?
Fe1 C50 H50 127.1 . . ?
C50 C51 C52 108.9(8) . . ?
C50 C51 Fe1 69.2(5) . . ?
C52 C51 Fe1 68.2(5) . . ?
C50 C51 H51 125.6 . . ?
C52 C51 H51 125.6 . . ?
Fe1 C51 H51 128.6 . . ?
C51 C52 C48 107.1(8) . . ?
C51 C52 Fe1 71.1(5) . . ?
C48 C52 Fe1 68.0(5) . . ?
C51 C52 H52 126.5 . . ?
C48 C52 H52 126.5 . . ?
Fe1 C52 H52 126.0 . . ?
C58 C53 C54 120.1(7) . . ?
C58 C53 P3 121.2(6) . . ?
C54 C53 P3 118.8(7) . . ?
C53 C54 C55 119.6(8) . . ?
C53 C54 H54 120.2 . . ?
C55 C54 H54 120.2 . . ?
C56 C55 C54 119.5(8) . . ?
C56 C55 H55 120.2 . . ?
C54 C55 H55 120.2 . . ?
C55 C56 C57 121.3(8) . . ?
C55 C56 H56 119.3 . . ?
C57 C56 H56 119.3 . . ?
C56 C57 C58 119.7(9) . . ?
C56 C57 H57 120.2 . . ?
C58 C57 H57 120.2 . . ?
C57 C58 C53 119.7(9) . . ?
C57 C58 H58 120.1 . . ?
C53 C58 H58 120.1 . . ?
C60 C59 C64 119.2(8) . . ?
C60 C59 P3 121.5(7) . . ?
C64 C59 P3 119.2(6) . . ?
C61 C60 C59 120.2(8) . . ?
C61 C60 H60 119.9 . . ?
C59 C60 H60 119.9 . . ?
C62 C61 C60 120.3(8) . . ?
C62 C61 H61 119.9 . . ?
C60 C61 H61 119.9 . . ?
C63 C62 C61 120.6(8) . . ?
C63 C62 H62 119.7 . . ?
C61 C62 H62 119.7 . . ?
C62 C63 C64 120.4(9) . . ?
C62 C63 H63 119.8 . . ?
C64 C63 H63 119.8 . . ?
C63 C64 C59 119.2(8) . . ?
C63 C64 H64 120.4 . . ?
C59 C64 H64 120.4 . . ?
C66 C65 C70 118.7(9) . . ?
C66 C65 P4 122.6(7) . . ?
C70 C65 P4 118.7(7) . . ?
C67 C66 C65 120.7(9) . . ?
C67 C66 H66 119.6 . . ?
C65 C66 H66 119.6 . . ?
C66 C67 C68 119.8(10) . . ?
C66 C67 H67 120.1 . . ?
C68 C67 H67 120.1 . . ?
C69 C68 C67 121.1(9) . . ?
C69 C68 H68 119.4 . . ?
C67 C68 H68 119.4 . . ?
C70 C69 C68 119.6(8) . . ?
C70 C69 H69 120.2 . . ?
C68 C69 H69 120.2 . . ?
C69 C70 C65 120.1(9) . . ?
C69 C70 H70 120.0 . . ?
C65 C70 H70 120.0 . . ?
C76 C71 C72 119.1(8) . . ?
C76 C71 P4 120.4(6) . . ?
C72 C71 P4 120.5(6) . . ?
C73 C72 C71 120.2(8) . . ?
C73 C72 H72 119.9 . . ?
C71 C72 H72 119.9 . . ?
C72 C73 C74 120.8(8) . . ?
C72 C73 H73 119.6 . . ?
C74 C73 H73 119.6 . . ?
C73 C74 C75 119.1(8) . . ?
C73 C74 H74 120.4 . . ?
C75 C74 H74 120.4 . . ?
C76 C75 C74 120.5(8) . . ?
C76 C75 H75 119.7 . . ?
C74 C75 H75 119.7 . . ?
C75 C76 C71 120.1(8) . . ?
C75 C76 H76 119.9 . . ?
C71 C76 H76 119.9 . . ?
C81 C77 C78 106.7(9) . . ?
C81 C77 P3 128.1(7) . . ?
C78 C77 P3 125.0(8) . . ?
C81 C77 Fe2 68.9(5) . . ?
C78 C77 Fe2 69.9(5) . . ?
P3 C77 Fe2 122.5(5) . . ?
C79 C78 C77 109.1(10) . . ?
C79 C78 Fe2 71.0(6) . . ?
C77 C78 Fe2 68.9(5) . . ?
C79 C78 H78 125.5 . . ?
C77 C78 H78 125.5 . . ?
Fe2 C78 H78 126.2 . . ?
C80 C79 C78 107.1(9) . . ?
C80 C79 Fe2 69.0(6) . . ?
C78 C79 Fe2 68.4(6) . . ?
C80 C79 H79 126.4 . . ?
C78 C79 H79 126.4 . . ?
Fe2 C79 H79 127.7 . . ?
C79 C80 C81 110.6(10) . . ?
C79 C80 Fe2 72.3(7) . . ?
C81 C80 Fe2 68.6(6) . . ?
C79 C80 H80 124.7 . . ?
C81 C80 H80 124.7 . . ?
Fe2 C80 H80 126.1 . . ?
C77 C81 C80 106.5(9) . . ?
C77 C81 Fe2 69.7(5) . . ?
C80 C81 Fe2 69.8(6) . . ?
C77 C81 H81 126.8 . . ?
C80 C81 H81 126.8 . . ?
Fe2 C81 H81 125.3 . . ?
C83 C82 C86 107.5(9) . . ?
C83 C82 P4 130.7(8) . . ?
C86 C82 P4 121.7(7) . . ?
C83 C82 Fe2 70.9(5) . . ?
C86 C82 Fe2 69.6(5) . . ?
P4 C82 Fe2 121.7(4) . . ?
C82 C83 C84 107.2(10) . . ?
C82 C83 Fe2 68.2(5) . . ?
C84 C83 Fe2 70.5(6) . . ?
C82 C83 H83 126.4 . . ?
C84 C83 H83 126.4 . . ?
Fe2 C83 H83 126.5 . . ?
C85 C84 C83 109.4(10) . . ?
C85 C84 Fe2 70.9(6) . . ?
C83 C84 Fe2 68.3(5) . . ?
C85 C84 H84 125.3 . . ?
C83 C84 H84 125.3 . . ?
Fe2 C84 H84 127.1 . . ?
C84 C85 C86 107.3(10) . . ?
C84 C85 Fe2 69.6(6) . . ?
C86 C85 Fe2 67.3(5) . . ?
C84 C85 H85 126.3 . . ?
C86 C85 H85 126.3 . . ?
Fe2 C85 H85 128.3 . . ?
C85 C86 C82 108.5(10) . . ?
C85 C86 Fe2 72.1(6) . . ?
C82 C86 Fe2 68.2(5) . . ?
C85 C86 H86 125.8 . . ?
C82 C86 H86 125.8 . . ?
Fe2 C86 H86 125.5 . . ?
C88 C87 C92 117.6(8) . . ?
C88 C87 P5 120.8(6) . . ?
C92 C87 P5 121.7(6) . . ?
C89 C88 C87 122.7(8) . . ?
C89 C88 H88 118.7 . . ?
C87 C88 H88 118.7 . . ?
C88 C89 C90 119.0(8) . . ?
C88 C89 H89 120.5 . . ?
C90 C89 H89 120.5 . . ?
C89 C90 C91 120.0(9) . . ?
C89 C90 H90 120.0 . . ?
C91 C90 H90 120.0 . . ?
C92 C91 C90 120.0(8) . . ?
C92 C91 H91 120.0 . . ?
C90 C91 H91 120.0 . . ?
C91 C92 C87 120.7(8) . . ?
C91 C92 H92 119.6 . . ?
C87 C92 H92 119.6 . . ?
C98 C93 C94 117.4(7) . . ?
C98 C93 P5 121.9(6) . . ?
C94 C93 P5 120.8(7) . . ?
C95 C94 C93 122.6(8) . . ?
C95 C94 H94 118.7 . . ?
C93 C94 H94 118.7 . . ?
C94 C95 C96 119.4(8) . . ?
C94 C95 H95 120.3 . . ?
C96 C95 H95 120.3 . . ?
C95 C96 C97 120.5(8) . . ?
C95 C96 H96 119.7 . . ?
C97 C96 H96 119.7 . . ?
C96 C97 C98 118.9(8) . . ?
C96 C97 H97 120.6 . . ?
C98 C97 H97 120.6 . . ?
C93 C98 C97 121.2(8) . . ?
C93 C98 H98 119.4 . . ?
C97 C98 H98 119.4 . . ?
C104 C99 C100 120.9(8) . . ?
C104 C99 P6 120.8(7) . . ?
C100 C99 P6 118.2(7) . . ?
C99 C100 C101 117.7(9) . . ?
C99 C100 H100 121.1 . . ?
C101 C100 H100 121.1 . . ?
C102 C101 C100 121.3(9) . . ?
C102 C101 H101 119.3 . . ?
C100 C101 H101 119.3 . . ?
C101 C102 C103 120.8(8) . . ?
C101 C102 H102 119.6 . . ?
C103 C102 H102 119.6 . . ?
C102 C103 C104 118.4(11) . . ?
C102 C103 H103 120.8 . . ?
C104 C103 H103 120.8 . . ?
C99 C104 C103 120.9(10) . . ?
C99 C104 H104 119.6 . . ?
C103 C104 H104 119.6 . . ?
C110 C105 C106 118.2(9) . . ?
C110 C105 P6 122.9(7) . . ?
C106 C105 P6 118.8(7) . . ?
C107 C106 C105 121.0(9) . . ?
C107 C106 H106 119.5 . . ?
C105 C106 H106 119.5 . . ?
C108 C107 C106 118.7(11) . . ?
C108 C107 H107 120.6 . . ?
C106 C107 H107 120.6 . . ?
C109 C108 C107 121.7(12) . . ?
C109 C108 H108 119.2 . . ?
C107 C108 H108 119.2 . . ?
C108 C109 C110 120.6(11) . . ?
C108 C109 H109 119.7 . . ?
C110 C109 H109 119.7 . . ?
C109 C110 C105 119.8(10) . . ?
C109 C110 H110 120.1 . . ?
C105 C110 H110 120.1 . . ?
C115 C111 C112 107.2(7) . . ?
C115 C111 P5 127.0(7) . . ?
C112 C111 P5 125.8(7) . . ?
C115 C111 Fe3 70.2(5) . . ?
C112 C111 Fe3 70.3(4) . . ?
P5 C111 Fe3 121.9(4) . . ?
C113 C112 C111 109.0(9) . . ?
C113 C112 Fe3 71.6(5) . . ?
C111 C112 Fe3 68.0(5) . . ?
C113 C112 H112 125.5 . . ?
C111 C112 H112 125.5 . . ?
Fe3 C112 H112 126.5 . . ?
C112 C113 C114 107.5(8) . . ?
C112 C113 Fe3 68.3(5) . . ?
C114 C113 Fe3 69.9(5) . . ?
C112 C113 H113 126.3 . . ?
C114 C113 H113 126.3 . . ?
Fe3 C113 H113 127.0 . . ?
C115 C114 C113 108.1(8) . . ?
C115 C114 Fe3 67.6(5) . . ?
C113 C114 Fe3 69.7(5) . . ?
C115 C114 H114 125.9 . . ?
C113 C114 H114 125.9 . . ?
Fe3 C114 H114 128.3 . . ?
C111 C115 C114 108.2(8) . . ?
C111 C115 Fe3 68.4(5) . . ?
C114 C115 Fe3 71.7(5) . . ?
C111 C115 H115 125.9 . . ?
C114 C115 H115 125.9 . . ?
Fe3 C115 H115 125.6 . . ?
C120 C116 C117 106.5(8) . . ?
C120 C116 P6 129.3(8) . . ?
C117 C116 P6 124.0(6) . . ?
C120 C116 Fe3 69.9(4) . . ?
C117 C116 Fe3 69.9(5) . . ?
P6 C116 Fe3 122.1(4) . . ?
C118 C117 C116 107.9(9) . . ?
C118 C117 Fe3 70.2(5) . . ?
C116 C117 Fe3 68.1(5) . . ?
C118 C117 H117 126.1 . . ?
C116 C117 H117 126.1 . . ?
Fe3 C117 H117 127.2 . . ?
C119 C118 C117 108.9(9) . . ?
C119 C118 Fe3 70.4(6) . . ?
C117 C118 Fe3 68.8(5) . . ?
C119 C118 H118 125.6 . . ?
C117 C118 H118 125.6 . . ?
Fe3 C118 H118 126.8 . . ?
C118 C119 C120 108.4(8) . . ?
C118 C119 Fe3 69.9(5) . . ?
C120 C119 Fe3 68.3(5) . . ?
C118 C119 H119 125.8 . . ?
C120 C119 H119 125.8 . . ?
Fe3 C119 H119 127.6 . . ?
C116 C120 C119 108.3(10) . . ?
C116 C120 Fe3 68.5(5) . . ?
C119 C120 Fe3 70.6(5) . . ?
C116 C120 H120 125.8 . . ?
C119 C120 H120 125.8 . . ?
Fe3 C120 H120 126.6 . . ?
C124 C123 O7 101(3) . . ?
C124 C123 C123 78(2) . 2_655 ?
O7 C123 C123 139(4) . 2_655 ?
C124 C124 C123 89(2) 2_655 . ?
O8 C126 C125 106.1(14) . . ?
O8 C127 C128 106(2) . . ?
O132 C132 O132 108(2) 2 . ?
C231 O230 O230 164(3) . 2 ?
C121 C122 O7 129(3) . . ?

loop_
_geom_bond_atom_site_label_1
_geom_bond_atom_site_label_2
_geom_bond_distance
_geom_bond_site_symmetry_2
_geom_bond_publ_flag
Pd1 O5 2.049(5) . ?
Pd1 N1 2.110(6) . ?
Pd1 P2 2.257(2) . ?
Pd1 P1 2.296(2) . ?
Fe1 C48 2.000(8) . ?
Fe1 C43 2.005(7) . ?
Fe1 C44 2.010(9) . ?
Fe1 C49 2.015(7) . ?
Fe1 C52 2.033(9) . ?
Fe1 C47 2.035(8) . ?
Fe1 C50 2.047(8) . ?
Fe1 C45 2.051(10) . ?
Fe1 C51 2.072(9) . ?
Fe1 C46 2.084(8) . ?
P1 C25 1.797(9) . ?
P1 C43 1.808(8) . ?
P1 C19 1.825(9) . ?
O1 C6 1.278(10) . ?
O1 Pd2 2.058(5) . ?
N1 C1 1.312(11) . ?
N1 C5 1.347(10) . ?
C1 C2 1.384(11) . ?
C1 H1 0.9500 . ?
S1A O1A 1.376(10) . ?
S1A O3A 1.379(9) . ?
S1A C1A 1.699(19) . ?
S1A O2A 1.723(15) . ?
F1A C1A 1.40(2) . ?
C1A F3A 1.273(17) . ?
C1A F2A 1.294(17) . ?
S1B O1B 1.412(13) . ?
S1B O3B 1.421(12) . ?
S1B O2B 1.473(12) . ?
S1B C1B 1.802(19) . ?
F1B C1B 1.31(2) . ?
C1B F3B 1.31(2) . ?
C1B F2B 1.34(2) . ?
S1C O2C 1.40(3) . ?
S1C O3C 1.43(3) . ?
S1C O1C 1.45(2) . ?
S1C C1C 1.89(4) . ?
F1C C1C 1.46(4) . ?
C1C F3C 1.20(4) . ?
C1C F2C 1.28(5) . ?
S1D O2D 1.420(17) . ?
S1D O3D 1.422(19) . ?
S1D O1D 1.57(2) . ?
S1D C1D 1.84(3) . ?
F1D C1D 1.23(3) . ?
C1D F3D 1.19(4) . ?
C1D F2D 1.54(3) . ?
S1E O2E 1.418(13) . ?
S1E O3E 1.429(18) . ?
S1E O1E 1.449(12) . ?
S1E C1E 1.71(3) . ?
F1E C1E 1.38(3) . ?
C1E F3E 1.40(4) . ?
C1E F2E 1.43(4) . ?
Pd2 N2 2.094(7) . ?
Pd2 P4 2.268(2) . ?
Pd2 P3 2.290(2) . ?
Fe2 C82 1.998(9) . ?
Fe2 C81 2.014(9) . ?
Fe2 C86 2.017(10) . ?
Fe2 C77 2.025(8) . ?
Fe2 C80 2.031(11) . ?
Fe2 C83 2.034(9) . ?
Fe2 C78 2.038(9) . ?
Fe2 C84 2.064(9) . ?
Fe2 C79 2.072(10) . ?
Fe2 C85 2.080(11) . ?
P2 C48 1.785(8) . ?
P2 C31 1.803(9) . ?
P2 C37 1.821(7) . ?
O2 C6 1.247(9) . ?
N2 C7 1.342(10) . ?
N2 C11 1.353(9) . ?
C2 C3 1.387(12) . ?
C2 H2 0.9500 . ?
Pd3 O3 2.078(5) . ?
Pd3 N3 2.084(6) . ?
Pd3 P6 2.270(2) . ?
Pd3 P5 2.298(2) . ?
Fe3 C111 1.998(8) . ?
Fe3 C116 2.003(7) . ?
Fe3 C120 2.021(9) . ?
Fe3 C115 2.022(9) . ?
Fe3 C117 2.027(9) . ?
Fe3 C112 2.030(8) . ?
Fe3 C118 2.046(10) . ?
Fe3 C119 2.052(8) . ?
Fe3 C113 2.072(8) . ?
Fe3 C114 2.075(9) . ?
P3 C77 1.791(10) . ?
P3 C53 1.815(7) . ?
P3 C59 1.817(9) . ?
O3 C12 1.298(10) . ?
N3 C13 1.342(11) . ?
N3 C17 1.355(10) . ?
C3 C4 1.378(12) . ?
C3 H3 0.9500 . ?
P4 C82 1.797(9) . ?
P4 C65 1.807(9) . ?
P4 C71 1.822(8) . ?
O4 C12 1.216(10) . ?
C4 C5 1.367(10) . ?
C4 C6 1.522(10) . ?
P5 C87 1.802(9) . ?
P5 C111 1.807(8) . ?
P5 C93 1.816(8) . ?
O5 C18 1.307(9) . ?
C5 H5 0.9500 . ?
P6 C116 1.774(9) . ?
P6 C105 1.790(10) . ?
P6 C99 1.846(7) . ?
O6 C18 1.213(10) . ?
O7 C123 1.61(3) . ?
O7 C122 1.63(3) . ?
C7 C8 1.352(12) . ?
C7 H7 0.9500 . ?
O8 C127 1.45(2) . ?
O8 C126 1.49(2) . ?
C8 C9 1.390(12) . ?
C8 H8 0.9500 . ?
C9 C10 1.412(11) . ?
C9 H9 0.9500 . ?
C10 C11 1.336(11) . ?
C10 C12 1.512(11) . ?
C11 H11 0.9500 . ?
C13 C14 1.391(11) . ?
C13 H13 0.9500 . ?
C14 C15 1.385(12) . ?
C14 H14 0.9500 . ?
C15 C16 1.372(12) . ?
C15 H15 0.9500 . ?
C16 C17 1.387(10) . ?
C16 C18 1.501(11) . ?
C17 H17 0.9500 . ?
C19 C24 1.384(11) . ?
C19 C20 1.404(13) . ?
C20 C21 1.385(12) . ?
C20 H20 0.9500 . ?
C21 C22 1.409(12) . ?
C21 H21 0.9500 . ?
C22 C23 1.364(13) . ?
C22 H22 0.9500 . ?
C23 C24 1.393(12) . ?
C23 H23 0.9500 . ?
C24 H24 0.9500 . ?
C25 C30 1.401(13) . ?
C25 C26 1.421(11) . ?
C26 C27 1.382(13) . ?
C26 H26 0.9500 . ?
C27 C28 1.396(14) . ?
C27 H27 0.9500 . ?
C28 C29 1.379(12) . ?
C28 H28 0.9500 . ?
C29 C30 1.382(13) . ?
C29 H29 0.9500 . ?
C30 H30 0.9500 . ?
C31 C32 1.385(11) . ?
C31 C36 1.410(11) . ?
C32 C33 1.380(14) . ?
C32 H32 0.9500 . ?
C33 C34 1.408(13) . ?
C33 H33 0.9500 . ?
C34 C35 1.395(13) . ?
C34 H34 0.9500 . ?
C35 C36 1.356(13) . ?
C35 H35 0.9500 . ?
C36 H36 0.9500 . ?
C37 C42 1.375(12) . ?
C37 C38 1.395(11) . ?
C38 C39 1.389(11) . ?
C38 H38 0.9500 . ?
C39 C40 1.371(13) . ?
C39 H39 0.9500 . ?
C40 C41 1.369(13) . ?
C40 H40 0.9500 . ?
C41 C42 1.373(12) . ?
C41 H41 0.9500 . ?
C42 H42 0.9500 . ?
C43 C44 1.411(12) . ?
C43 C47 1.442(11) . ?
C44 C45 1.412(10) . ?
C44 H44 0.9500 . ?
C45 C46 1.388(13) . ?
C45 H45 0.9500 . ?
C46 C47 1.437(12) . ?
C46 H46 0.9500 . ?
C47 H47 0.9500 . ?
C48 C52 1.432(13) . ?
C48 C49 1.478(11) . ?
C49 C50 1.404(12) . ?
C49 H49 0.9500 . ?
C50 C51 1.398(13) . ?
C50 H50 0.9500 . ?
C51 C52 1.427(11) . ?
C51 H51 0.9500 . ?
C52 H52 0.9500 . ?
C53 C58 1.392(12) . ?
C53 C54 1.396(12) . ?
C54 C55 1.404(10) . ?
C54 H54 0.9500 . ?
C55 C56 1.368(13) . ?
C55 H55 0.9500 . ?
C56 C57 1.386(13) . ?
C56 H56 0.9500 . ?
C57 C58 1.392(11) . ?
C57 H57 0.9500 . ?
C58 H58 0.9500 . ?
C59 C60 1.386(11) . ?
C59 C64 1.408(12) . ?
C60 C61 1.377(12) . ?
C60 H60 0.9500 . ?
C61 C62 1.370(13) . ?
C61 H61 0.9500 . ?
C62 C63 1.367(13) . ?
C62 H62 0.9500 . ?
C63 C64 1.385(12) . ?
C63 H63 0.9500 . ?
C64 H64 0.9500 . ?
C65 C66 1.393(13) . ?
C65 C70 1.418(11) . ?
C66 C67 1.367(14) . ?
C66 H66 0.9500 . ?
C67 C68 1.386(14) . ?
C67 H67 0.9500 . ?
C68 C69 1.378(14) . ?
C68 H68 0.9500 . ?
C69 C70 1.375(13) . ?
C69 H69 0.9500 . ?
C70 H70 0.9500 . ?
C71 C76 1.392(11) . ?
C71 C72 1.397(11) . ?
C72 C73 1.374(12) . ?
C72 H72 0.9500 . ?
C73 C74 1.383(12) . ?
C73 H73 0.9500 . ?
C74 C75 1.389(12) . ?
C74 H74 0.9500 . ?
C75 C76 1.382(12) . ?
C75 H75 0.9500 . ?
C76 H76 0.9500 . ?
C77 C81 1.426(14) . ?
C77 C78 1.428(12) . ?
C78 C79 1.426(15) . ?
C78 H78 0.9500 . ?
C79 C80 1.362(15) . ?
C79 H79 0.9500 . ?
C80 C81 1.439(14) . ?
C80 H80 0.9500 . ?
C81 H81 0.9500 . ?
C82 C83 1.412(13) . ?
C82 C86 1.444(13) . ?
C83 C84 1.443(15) . ?
C83 H83 0.9500 . ?
C84 C85 1.398(17) . ?
C84 H84 0.9500 . ?
C85 C86 1.424(13) . ?
C85 H85 0.9500 . ?
C86 H86 0.9500 . ?
C87 C88 1.390(11) . ?
C87 C92 1.399(11) . ?
C88 C89 1.370(13) . ?
C88 H88 0.9500 . ?
C89 C90 1.389(12) . ?
C89 H89 0.9500 . ?
C90 C91 1.390(12) . ?
C90 H90 0.9500 . ?
C91 C92 1.384(12) . ?
C91 H91 0.9500 . ?
C92 H92 0.9500 . ?
C93 C98 1.382(12) . ?
C93 C94 1.387(11) . ?
C94 C95 1.360(11) . ?
C94 H94 0.9500 . ?
C95 C96 1.373(13) . ?
C95 H95 0.9500 . ?
C96 C97 1.384(12) . ?
C96 H96 0.9500 . ?
C97 C98 1.398(11) . ?
C97 H97 0.9500 . ?
C98 H98 0.9500 . ?
C99 C104 1.371(14) . ?
C99 C100 1.373(12) . ?
C100 C101 1.414(11) . ?
C100 H100 0.9500 . ?
C101 C102 1.362(14) . ?
C101 H101 0.9500 . ?
C102 C103 1.367(15) . ?
C102 H102 0.9500 . ?
C103 C104 1.407(12) . ?
C103 H103 0.9500 . ?
C104 H104 0.9500 . ?
C105 C110 1.396(12) . ?
C105 C106 1.429(12) . ?
C106 C107 1.385(14) . ?
C106 H106 0.9500 . ?
C107 C108 1.376(15) . ?
C107 H107 0.9500 . ?
C108 C109 1.370(17) . ?
C108 H108 0.9500 . ?
C109 C110 1.389(15) . ?
C109 H109 0.9500 . ?
C110 H110 0.9500 . ?
C111 C115 1.419(12) . ?
C111 C112 1.434(13) . ?
C112 C113 1.406(12) . ?
C112 H112 0.9500 . ?
C113 C114 1.430(14) . ?
C113 H113 0.9500 . ?
C114 C115 1.426(12) . ?
C114 H114 0.9500 . ?
C115 H115 0.9500 . ?
C116 C120 1.430(11) . ?
C116 C117 1.446(13) . ?
C117 C118 1.424(12) . ?
C117 H117 0.9500 . ?
C118 C119 1.392(14) . ?
C118 H118 0.9500 . ?
C119 C120 1.431(14) . ?
C119 H119 0.9500 . ?
C120 H120 0.9500 . ?
C121 C122 1.19(4) . ?
C123 C124 1.52(4) . ?
C123 C123 1.70(6) 2_655 ?
C124 C124 1.38(6) 2_655 ?
C125 C126 1.54(3) . ?
C127 C128 1.53(5) . ?
O129 C129 1.449(11) . ?
O130 C130 1.507(16) . ?
O131 C131 1.51(2) . ?
O132 C132 1.65(3) . ?
C132 O132 1.65(3) 2 ?
O133 C133 1.35(3) . ?
O134 C134 1.47(2) . ?
O135 C135 1.52(3) . ?
O230 C231 1.33(6) . ?
O230 O230 1.42(6) 2 ?
